data_7108019
loop_
_publ_author_name
'Kecai Xiong'
'Xinyi Wang'
'Feilong Jiang'
'Yanli Gai'
'Wentao Xu'
'Kongzhao Su'
'Xingjun Li'
'Daqiang Yuan'
'Maochun Hong'

_publ_section_title
;
 Heterometallic thiacalix[4]arene-supported Na2NiII12LnIII2 clusters with
 vertex-fused tricubane cores (Ln = Dy and Tb)
;
_journal_name_full Chem.Commun.
_journal_page_first 7456
_journal_paper_doi 10.1039/c2cc32360e
_journal_volume 48
_journal_year 2012
_chemical_formula_sum 'C186 H272.5 Cl2 Dy2 N15.5 Na2 Ni12 O49 S12'
_chemical_formula_weight 5040.73
_chemical_name_systematic
;
?
;
_space_group_IT_number 14
_symmetry_cell_setting monoclinic
_symmetry_space_group_name_Hall '-P 2ybc'
_symmetry_space_group_name_H-M 'P 1 21/c 1'
_atom_sites_solution_hydrogens geom
_atom_sites_solution_primary direct
_atom_sites_solution_secondary difmap
_audit_creation_method SHELXL-97
_cell_angle_alpha 90.00
_cell_angle_beta 99.774(2)
_cell_angle_gamma 90.00
_cell_formula_units_Z 4
_cell_length_a 21.546(2)
_cell_length_b 30.412(3)
_cell_length_c 36.028(4)
_cell_measurement_reflns_used 65753
_cell_measurement_temperature 120(2)
_cell_measurement_theta_max 27.4430
_cell_measurement_theta_min 2.0090
_cell_volume 23265(4)
_computing_cell_refinement 'CrystalClear (Rigaku Inc., 2008)'
_computing_data_collection 'CrystalClear (Rigaku Inc., 2008)'
_computing_data_reduction 'CrystalClear (Rigaku Inc., 2008)'
_computing_structure_refinement 'SHELXL-97 (Sheldrick, 1997)'
_computing_structure_solution 'SHELXS-97 (Sheldrick, 1990)'
_diffrn_ambient_temperature 120(2)
_diffrn_detector_area_resol_mean 28.5714
_diffrn_measured_fraction_theta_full 0.985
_diffrn_measured_fraction_theta_max 0.985
_diffrn_measurement_device_type Saturn724+
_diffrn_measurement_method CCD_Profile_fitting
_diffrn_radiation_monochromator graphite
_diffrn_radiation_source 'fine-focus sealed tube'
_diffrn_radiation_type MoK\a
_diffrn_radiation_wavelength 0.71073
_diffrn_reflns_av_R_equivalents 0.0420
_diffrn_reflns_av_sigmaI/netI 0.0372
_diffrn_reflns_limit_h_max 26
_diffrn_reflns_limit_h_min -26
_diffrn_reflns_limit_k_max 37
_diffrn_reflns_limit_k_min -37
_diffrn_reflns_limit_l_max 44
_diffrn_reflns_limit_l_min -44
_diffrn_reflns_number 191383
_diffrn_reflns_theta_full 26.00
_diffrn_reflns_theta_max 26.00
_diffrn_reflns_theta_min 2.03
_exptl_absorpt_coefficient_mu 1.784
_exptl_absorpt_correction_T_max 0.7167
_exptl_absorpt_correction_T_min 0.5355
_exptl_absorpt_correction_type multi-scan
_exptl_crystal_colour Green
_exptl_crystal_density_diffrn 1.439
_exptl_crystal_density_method 'not measured'
_exptl_crystal_description Prism
_exptl_crystal_F_000 9496
_exptl_crystal_size_max 0.30
_exptl_crystal_size_mid 0.25
_exptl_crystal_size_min 0.25
_platon_squeeze_details
;

SQUEEZE removed one CH3CN and half dma molecules per formula unit.
This valueis calculated based upon volume/count_electrons analysis
and elemental analyses.
See ref: a) Y. F. Bi, X. T. Wang, W. P. Liao, X. F. Wang, X. W. Wang,
H. J. Zhang and S. Gao, J. Am. Chem. Soc. 2009, 131, 11650;
b)Y. F. Bi, S. C. Du and W. P. Liao, Chem. Commun., 2011, 47, 4724.
;
_refine_diff_density_max 1.994
_refine_diff_density_min -3.903
_refine_diff_density_rms 0.160
_refine_ls_extinction_method none
_refine_ls_goodness_of_fit_ref 1.076
_refine_ls_hydrogen_treatment constr
_refine_ls_matrix_type full
_refine_ls_number_parameters 2268
_refine_ls_number_reflns 45039
_refine_ls_number_restraints 123
_refine_ls_restrained_S_all 1.077
_refine_ls_R_factor_all 0.0852
_refine_ls_R_factor_gt 0.0814
_refine_ls_shift/su_max 0.003
_refine_ls_shift/su_mean 0.000
_refine_ls_structure_factor_coef Fsqd
_refine_ls_weighting_details 'calc w=1/[\s^2^(Fo^2^)+(0.1175P)^2^+240.0062P] where P=(Fo^2^+2Fc^2^)/3'
_refine_ls_weighting_scheme calc
_refine_ls_wR_factor_gt 0.2348
_refine_ls_wR_factor_ref 0.2379
_reflns_number_gt 41840
_reflns_number_total 45039
_reflns_threshold_expression >2sigma(I)
_cod_data_source_file c2cc32360e.txt
_cod_data_source_block complex_1
_cod_original_sg_symbol_H-M P21/c
_cod_database_code 7108019

loop_
_symmetry_equiv_pos_as_xyz
'x, y, z'
'-x, y+1/2, -z+1/2'
'-x, -y, -z'
'x, -y-1/2, z-1/2'

loop_
_atom_site_label
_atom_site_type_symbol
_atom_site_fract_x
_atom_site_fract_y
_atom_site_fract_z
_atom_site_U_iso_or_equiv
_atom_site_adp_type
_atom_site_occupancy
_atom_site_symmetry_multiplicity
_atom_site_calc_flag
_atom_site_refinement_flags
_atom_site_disorder_assembly
_atom_site_disorder_group
Dy1 Dy 0.338552(15) 0.495359(11) 0.244595(10) 0.02583(9) Uani 1 1 d . . .
Dy2 Dy 0.364150(19) 0.439786(13) 0.353508(12) 0.03676(11) Uani 1 1 d . . .
Ni1 Ni 0.40592(4) 0.54343(3) 0.17037(2) 0.02317(18) Uani 1 1 d . . .
Ni2 Ni 0.41053(4) 0.45791(3) 0.10248(2) 0.02412(19) Uani 1 1 d . . .
Ni3 Ni 0.26866(4) 0.43699(3) 0.09109(3) 0.0280(2) Uani 1 1 d . . .
Ni4 Ni 0.23445(4) 0.51729(3) 0.15790(3) 0.0280(2) Uani 1 1 d . . .
Ni5 Ni 0.16891(4) 0.50756(4) 0.22960(3) 0.0331(2) Uani 1 1 d . . .
Ni6 Ni 0.10670(5) 0.41091(4) 0.26865(3) 0.0405(3) Uani 1 1 d . . .
Ni7 Ni 0.18203(5) 0.42447(4) 0.34924(3) 0.0370(2) Uani 1 1 d . . .
Ni8 Ni 0.26018(4) 0.52450(3) 0.32452(3) 0.0287(2) Uani 1 1 d . . .
Ni9 Ni 0.40081(4) 0.54780(3) 0.33430(2) 0.02212(18) Uani 1 1 d . . .
Ni10 Ni 0.53766(4) 0.48619(3) 0.37842(3) 0.02286(18) Uani 1 1 d . . .
Ni11 Ni 0.60686(4) 0.49195(3) 0.30976(3) 0.02286(18) Uani 1 1 d . . .
Ni12 Ni 0.48523(4) 0.55595(3) 0.25259(2) 0.02182(18) Uani 1 1 d . . .
Cl1 Cl 0.51873(8) 0.53330(6) 0.19442(5) 0.0291(4) Uani 1 1 d . . .
Cl2 Cl 0.14142(9) 0.47629(8) 0.16709(6) 0.0407(5) Uani 1 1 d . . .
S1 S 0.42399(8) 0.61452(6) 0.14803(5) 0.0262(3) Uani 1 1 d . . .
S2 S 0.45423(9) 0.48287(6) 0.04705(5) 0.0269(4) Uani 1 1 d . . .
S3 S 0.20461(9) 0.44657(7) 0.02758(6) 0.0335(4) Uani 1 1 d . . .
S4 S 0.17085(9) 0.57591(7) 0.13065(6) 0.0341(4) Uani 1 1 d . . .
S5 S 0.09351(9) 0.56346(8) 0.21236(6) 0.0406(5) Uani 1 1 d . . .
S6 S -0.00882(11) 0.41164(10) 0.26073(7) 0.0510(6) Uani 1 1 d . . .
S7 S 0.12365(10) 0.43499(9) 0.40140(6) 0.0445(5) Uani 1 1 d . . .
S8 S 0.22858(9) 0.58732(7) 0.35534(6) 0.0351(4) Uani 1 1 d . . .
S9 S 0.39057(8) 0.61703(6) 0.36257(5) 0.0266(4) Uani 1 1 d . . .
S10 S 0.58872(8) 0.51974(6) 0.43853(5) 0.0274(4) Uani 1 1 d . . .
S11 S 0.71082(8) 0.52841(6) 0.31911(5) 0.0280(4) Uani 1 1 d . . .
S12 S 0.51666(9) 0.62824(6) 0.24169(5) 0.0270(4) Uani 1 1 d . . .
Na1 Na 0.4984(2) 0.45219(16) 0.21390(13) 0.0633(11) Uani 1 1 d . . .
Na2 Na 0.2140(3) 0.4031(2) 0.18959(17) 0.0898(17) Uani 1 1 d . . .
O1 O 0.3105(2) 0.55695(16) 0.15065(15) 0.0272(10) Uani 1 1 d . . .
O2 O 0.4221(2) 0.52211(15) 0.11946(14) 0.0257(10) Uani 1 1 d . . .
O3 O 0.3289(2) 0.47405(16) 0.06751(14) 0.0280(11) Uani 1 1 d . . .
O4 O 0.2236(2) 0.49249(17) 0.10426(15) 0.0299(11) Uani 1 1 d . . .
O5 O 0.1881(2) 0.53970(19) 0.28138(15) 0.0321(12) Uani 1 1 d . . .
O6 O 0.0965(2) 0.4717(2) 0.24389(17) 0.0401(14) Uani 1 1 d . . .
O7 O 0.0978(3) 0.4382(2) 0.31871(17) 0.0420(14) Uani 1 1 d . . .
O8 O 0.2031(3) 0.4902(2) 0.35570(16) 0.0359(12) Uani 1 1 d . . .
O9 O 0.4536(2) 0.58184(14) 0.29975(13) 0.0213(9) Uani 1 1 d . . .
O10 O 0.4767(2) 0.53859(16) 0.37668(14) 0.0268(10) Uani 1 1 d . . .
O11 O 0.6025(2) 0.52238(16) 0.35887(14) 0.0241(10) Uani 1 1 d . . .
O12 O 0.5758(2) 0.54807(16) 0.28034(13) 0.0240(10) Uani 1 1 d . . .
O13 O 0.3890(2) 0.47992(16) 0.18763(14) 0.0252(10) Uani 1 1 d . . .
O14 O 0.3437(2) 0.44317(16) 0.13626(13) 0.0250(10) Uani 1 1 d . . .
O15 O 0.2880(2) 0.46414(17) 0.18028(15) 0.0290(11) Uani 1 1 d . . .
O16 O 0.2313(2) 0.45686(19) 0.24584(16) 0.0336(12) Uani 1 1 d . . .
O17 O 0.2008(3) 0.42063(19) 0.29392(16) 0.0363(13) Uani 1 1 d . . .
O18 O 0.2857(2) 0.46413(18) 0.30252(15) 0.0301(11) Uani 1 1 d . . .
O19 O 0.4136(2) 0.48517(16) 0.31265(14) 0.0252(10) Uani 1 1 d . . .
O20 O 0.5171(2) 0.47277(15) 0.32005(13) 0.0221(9) Uani 1 1 d . . .
O21 O 0.4620(2) 0.49152(15) 0.26400(14) 0.0241(10) Uani 1 1 d . . .
O22 O 0.4086(3) 0.39493(17) 0.08333(15) 0.0313(11) Uani 1 1 d . . .
O23 O 0.3050(3) 0.38070(17) 0.07279(16) 0.0348(12) Uani 1 1 d . . .
O24 O 0.1061(3) 0.3493(2) 0.2904(2) 0.0563(18) Uani 1 1 d . . .
O25 O 0.1652(3) 0.3587(2) 0.3477(2) 0.0530(17) Uani 1 1 d . . .
O26 O 0.2720(3) 0.4126(2) 0.37419(18) 0.0443(14) Uani 1 1 d . . .
O27 O 0.3559(3) 0.3695(2) 0.3856(2) 0.0548(17) Uani 1 1 d . . .
O28 O 0.3885(3) 0.4470(2) 0.42355(19) 0.0495(16) Uani 1 1 d . . .
O29 O 0.4664(2) 0.44621(17) 0.39143(15) 0.0314(11) Uani 1 1 d . . .
O30 O 0.5956(2) 0.43375(17) 0.38771(15) 0.0306(11) Uani 1 1 d . . .
O31 O 0.6462(3) 0.43736(17) 0.33809(16) 0.0326(12) Uani 1 1 d . . .
O32 O 0.3619(2) 0.42173(17) 0.25056(15) 0.0298(11) Uani 1 1 d . . .
O33 O 0.3792(3) 0.3904(2) 0.30756(18) 0.0478(15) Uani 1 1 d . . .
O34 O 0.3413(2) 0.51233(17) 0.3652(2) 0.0419(15) Uani 1 1 d . . .
H34 H 0.3340 0.5180 0.3882 0.050 Uiso 1 1 d R . .
O35 O 0.2476(2) 0.53472(18) 0.21368(15) 0.0314(11) Uani 1 1 d . . .
H35A H 0.2386 0.5622 0.2154 0.038 Uiso 1 1 d R . .
O36 O 0.3237(2) 0.54782(17) 0.29197(14) 0.0267(10) Uani 1 1 d . . .
H36A H 0.3137 0.5713 0.2802 0.032 Uiso 1 1 d R . .
O37 O 0.3935(2) 0.55657(16) 0.22431(14) 0.0250(10) Uani 1 1 d . . .
H37A H 0.3699 0.5767 0.2311 0.030 Uiso 1 1 d R . .
O38 O 0.3046(3) 0.6208(2) 0.2421(2) 0.0515(16) Uiso 1 1 d DU . .
O39 O 0.3151(11) 0.6881(8) 0.2242(6) 0.259(12) Uiso 1 1 d DU . .
O40 O 0.3350(3) 0.5601(2) 0.4252(2) 0.0537(17) Uiso 1 1 d . . .
O41 O 0.1686(5) 0.6961(3) 0.4071(3) 0.085(3) Uiso 1 1 d . . .
O42 O -0.1472(10) 0.4901(9) 0.0988(9) 0.278(14) Uiso 1 1 d D . .
O43 O -0.0352(10) 0.6570(7) 0.1720(6) 0.190(8) Uiso 1 1 d D . .
O44 O 0.2527(11) 0.2579(8) -0.0557(7) 0.215(9) Uiso 1 1 d . . .
O45 O 0.2513(15) 0.6425(11) -0.0663(10) 0.286(14) Uiso 1 1 d . . .
O46 O 0.4606(4) 0.7371(3) 0.1121(3) 0.077(2) Uiso 1 1 d . . .
O47 O 0.6041(4) 0.7410(3) 0.2035(3) 0.077(2) Uiso 1 1 d . . .
O48 O 0.1868(13) 0.7560(10) 0.2364(8) 0.157(12) Uiso 0.50 1 d PDU . .
N1 N 0.4891(3) 0.4417(2) 0.14191(19) 0.0343(14) Uani 1 1 d . . .
N2 N 0.2113(3) 0.4009(2) 0.12030(19) 0.0354(15) Uani 1 1 d . . .
N3 N 0.1272(4) 0.3837(3) 0.2194(3) 0.057(2) Uani 1 1 d U . .
N4 N 0.6000(3) 0.4600(2) 0.25816(18) 0.0278(13) Uani 1 1 d . . .
N5 N -0.0777(10) 0.5497(7) 0.3596(6) 0.143(6) Uiso 1 1 d . . .
N6 N 0.6994(13) 0.6933(9) 0.4034(8) 0.197(10) Uiso 1 1 d . . .
N8 N 0.3201(4) 0.5777(3) 0.4833(3) 0.056(2) Uiso 1 1 d . . .
N9 N 0.2632(8) 0.7271(5) 0.4174(5) 0.114(5) Uiso 1 1 d . . .
N10 N -0.0587(8) 0.5319(5) 0.1041(5) 0.133(6) Uiso 1 1 d D . .
N11 N -0.0831(13) 0.6777(18) 0.1118(8) 0.38(3) Uiso 1 1 d D . .
N12 N 0.2297(8) 0.2972(6) -0.0089(5) 0.124(5) Uiso 1 1 d . . .
N13 N 0.4736(4) 0.8062(3) 0.1338(3) 0.059(2) Uiso 1 1 d . . .
C1 C 0.2966(3) 0.5983(2) 0.13865(19) 0.0265(14) Uani 1 1 d . . .
C2 C 0.2333(4) 0.6131(3) 0.1286(2) 0.0347(17) Uani 1 1 d . . .
C3 C 0.2209(4) 0.6558(3) 0.1155(3) 0.044(2) Uani 1 1 d . . .
H3 H 0.1781 0.6643 0.1084 0.053 Uiso 1 1 calc R . .
C4 C 0.2665(4) 0.6865(3) 0.1120(3) 0.048(2) Uani 1 1 d . . .
C5 C 0.3285(4) 0.6723(3) 0.1228(2) 0.0352(17) Uani 1 1 d . . .
H5 H 0.3617 0.6924 0.1214 0.042 Uiso 1 1 calc R . .
C6 C 0.3434(3) 0.6298(2) 0.1354(2) 0.0291(15) Uani 1 1 d . . .
C7 C 0.2515(5) 0.7339(3) 0.0977(4) 0.067(3) Uani 1 1 d . . .
C8 C 0.1852(6) 0.7388(4) 0.0769(5) 0.096(5) Uani 1 1 d . . .
H8A H 0.1789 0.7688 0.0670 0.145 Uiso 1 1 calc R . .
H8B H 0.1555 0.7331 0.0942 0.145 Uiso 1 1 calc R . .
H8C H 0.1779 0.7178 0.0560 0.145 Uiso 1 1 calc R . .
C9 C 0.2986(7) 0.7489(5) 0.0722(5) 0.108(6) Uani 1 1 d . . .
H9A H 0.2961 0.7289 0.0507 0.162 Uiso 1 1 calc R . .
H9B H 0.3414 0.7486 0.0867 0.162 Uiso 1 1 calc R . .
H9C H 0.2880 0.7788 0.0631 0.162 Uiso 1 1 calc R . .
C10 C 0.2614(8) 0.7645(4) 0.1327(5) 0.099(5) Uani 1 1 d . . .
H10A H 0.2274 0.7598 0.1472 0.149 Uiso 1 1 calc R . .
H10B H 0.2612 0.7952 0.1245 0.149 Uiso 1 1 calc R . .
H10C H 0.3019 0.7577 0.1485 0.149 Uiso 1 1 calc R . .
C11 C 0.4350(3) 0.5514(2) 0.0943(2) 0.0257(14) Uani 1 1 d . . .
C12 C 0.4398(3) 0.5967(2) 0.1035(2) 0.0269(14) Uani 1 1 d . . .
C13 C 0.4516(3) 0.6284(2) 0.0773(2) 0.0296(15) Uani 1 1 d . . .
H13 H 0.4533 0.6586 0.0843 0.035 Uiso 1 1 calc R . .
C14 C 0.4609(4) 0.6164(3) 0.0408(2) 0.0310(16) Uani 1 1 d . . .
C15 C 0.4597(4) 0.5717(3) 0.0329(2) 0.0299(15) Uani 1 1 d . . .
H15 H 0.4673 0.5625 0.0089 0.036 Uiso 1 1 calc R . .
C16 C 0.4477(3) 0.5396(2) 0.0585(2) 0.0263(14) Uani 1 1 d . . .
C17 C 0.4752(4) 0.6524(3) 0.0139(2) 0.0366(18) Uani 1 1 d . . .
C18 C 0.4260(5) 0.6886(3) 0.0115(3) 0.051(2) Uani 1 1 d . . .
H18A H 0.3841 0.6761 0.0027 0.076 Uiso 1 1 calc R . .
H18B H 0.4348 0.7112 -0.0062 0.076 Uiso 1 1 calc R . .
H18C H 0.4272 0.7018 0.0364 0.076 Uiso 1 1 calc R . .
C19 C 0.5404(5) 0.6721(4) 0.0292(4) 0.072(4) Uani 1 1 d . . .
H19A H 0.5391 0.6868 0.0532 0.108 Uiso 1 1 calc R . .
H19B H 0.5517 0.6934 0.0111 0.108 Uiso 1 1 calc R . .
H19C H 0.5719 0.6485 0.0330 0.108 Uiso 1 1 calc R . .
C20 C 0.4729(7) 0.6338(3) -0.0263(3) 0.067(3) Uani 1 1 d . . .
H20A H 0.5083 0.6136 -0.0264 0.100 Uiso 1 1 calc R . .
H20B H 0.4756 0.6580 -0.0439 0.100 Uiso 1 1 calc R . .
H20C H 0.4332 0.6179 -0.0339 0.100 Uiso 1 1 calc R . .
C21 C 0.3282(4) 0.4689(2) 0.0310(2) 0.0296(16) Uani 1 1 d . . .
C22 C 0.3830(4) 0.4728(2) 0.0152(2) 0.0303(15) Uani 1 1 d . . .
C23 C 0.3816(4) 0.4658(3) -0.0235(2) 0.0368(18) Uani 1 1 d . . .
H23 H 0.4195 0.4685 -0.0335 0.044 Uiso 1 1 calc R . .
C24 C 0.3263(4) 0.4549(3) -0.0477(2) 0.0381(18) Uani 1 1 d . . .
C25 C 0.2714(4) 0.4516(3) -0.0318(2) 0.042(2) Uani 1 1 d . . .
H25 H 0.2326 0.4449 -0.0475 0.050 Uiso 1 1 calc R . .
C26 C 0.2726(4) 0.4580(3) 0.0067(2) 0.0338(17) Uani 1 1 d . . .
C27 C 0.3270(5) 0.4482(4) -0.0898(2) 0.049(2) Uani 1 1 d . . .
C28 C 0.3900(6) 0.4392(5) -0.0995(3) 0.072(4) Uani 1 1 d . . .
H28A H 0.4098 0.4149 -0.0839 0.107 Uiso 1 1 calc R . .
H28B H 0.4163 0.4655 -0.0947 0.107 Uiso 1 1 calc R . .
H28C H 0.3855 0.4312 -0.1261 0.107 Uiso 1 1 calc R . .
C29 C 0.2834(9) 0.4094(6) -0.1043(4) 0.112(7) Uani 1 1 d . . .
H29A H 0.2870 0.4030 -0.1305 0.168 Uiso 1 1 calc R . .
H29B H 0.2397 0.4172 -0.1028 0.168 Uiso 1 1 calc R . .
H29C H 0.2957 0.3834 -0.0887 0.168 Uiso 1 1 calc R . .
C30 C 0.3006(8) 0.4883(6) -0.1117(4) 0.091(5) Uani 1 1 d . . .
H30A H 0.3257 0.5142 -0.1025 0.137 Uiso 1 1 calc R . .
H30B H 0.2569 0.4928 -0.1083 0.137 Uiso 1 1 calc R . .
H30C H 0.3020 0.4840 -0.1385 0.137 Uiso 1 1 calc R . .
C31 C 0.1874(3) 0.5140(3) 0.0768(2) 0.0310(16) Uani 1 1 d . . .
C32 C 0.1740(4) 0.4988(3) 0.0390(2) 0.0327(16) Uani 1 1 d . . .
C33 C 0.1331(4) 0.5217(3) 0.0112(2) 0.0390(19) Uani 1 1 d . . .
H33 H 0.1248 0.5099 -0.0136 0.047 Uiso 1 1 calc R . .
C34 C 0.1041(4) 0.5611(3) 0.0183(3) 0.045(2) Uani 1 1 d . . .
C35 C 0.1175(4) 0.5761(3) 0.0560(3) 0.042(2) Uani 1 1 d . . .
H35 H 0.0979 0.6024 0.0624 0.051 Uiso 1 1 calc R . .
C36 C 0.1575(4) 0.5542(3) 0.0839(2) 0.0336(17) Uani 1 1 d . . .
C37 C 0.0598(5) 0.5856(4) -0.0124(3) 0.057(3) Uani 1 1 d . . .
C38 C 0.0971(6) 0.5990(5) -0.0446(4) 0.077(4) Uani 1 1 d . . .
H38A H 0.1294 0.6207 -0.0349 0.116 Uiso 1 1 calc R . .
H38B H 0.0679 0.6117 -0.0657 0.116 Uiso 1 1 calc R . .
H38C H 0.1172 0.5729 -0.0533 0.116 Uiso 1 1 calc R . .
C39 C 0.0094(7) 0.5544(6) -0.0317(5) 0.106(6) Uani 1 1 d . . .
H39A H 0.0281 0.5254 -0.0345 0.159 Uiso 1 1 calc R . .
H39B H -0.0083 0.5660 -0.0567 0.159 Uiso 1 1 calc R . .
H39C H -0.0240 0.5516 -0.0166 0.159 Uiso 1 1 calc R . .
C40 C 0.0337(9) 0.6274(6) 0.0015(4) 0.122(8) Uani 1 1 d . . .
H40A H 0.0080 0.6202 0.0207 0.183 Uiso 1 1 calc R . .
H40B H 0.0076 0.6425 -0.0196 0.183 Uiso 1 1 calc R . .
H40C H 0.0685 0.6466 0.0125 0.183 Uiso 1 1 calc R . .
C41 C 0.1567(4) 0.5768(3) 0.2848(2) 0.0369(18) Uani 1 1 d . . .
C42 C 0.1674(4) 0.6029(3) 0.3183(3) 0.043(2) Uani 1 1 d . . .
C43 C 0.1309(4) 0.6394(3) 0.3228(3) 0.049(2) Uani 1 1 d . . .
H43 H 0.1389 0.6550 0.3460 0.059 Uiso 1 1 calc R . .
C44 C 0.0829(4) 0.6542(4) 0.2945(3) 0.055(3) Uani 1 1 d . . .
C45 C 0.0743(4) 0.6303(3) 0.2600(3) 0.051(2) Uani 1 1 d . . .
H45 H 0.0435 0.6399 0.2395 0.061 Uiso 1 1 calc R . .
C46 C 0.1104(4) 0.5931(3) 0.2557(3) 0.047(2) Uani 1 1 d . . .
C47 C 0.0414(6) 0.6932(4) 0.3013(4) 0.074(4) Uani 1 1 d . . .
C48 C 0.0821(7) 0.7326(5) 0.3124(6) 0.109(6) Uani 1 1 d . . .
H48A H 0.1045 0.7290 0.3383 0.164 Uiso 1 1 calc R . .
H48B H 0.0557 0.7590 0.3109 0.164 Uiso 1 1 calc R . .
H48C H 0.1127 0.7357 0.2953 0.164 Uiso 1 1 calc R . .
C49 C -0.0056(8) 0.7045(6) 0.2660(5) 0.112(7) Uani 1 1 d . . .
H49A H -0.0387 0.7235 0.2727 0.168 Uiso 1 1 calc R . .
H49B H -0.0245 0.6774 0.2544 0.168 Uiso 1 1 calc R . .
H49C H 0.0162 0.7199 0.2481 0.168 Uiso 1 1 calc R . .
C50 C 0.0035(10) 0.6810(7) 0.3320(6) 0.131(8) Uani 1 1 d . . .
H50A H 0.0314 0.6807 0.3565 0.197 Uiso 1 1 calc R . .
H50B H -0.0151 0.6517 0.3268 0.197 Uiso 1 1 calc R . .
H50C H -0.0301 0.7026 0.3324 0.197 Uiso 1 1 calc R . .
C51 C 0.0385(4) 0.4890(3) 0.2364(2) 0.042(2) Uani 1 1 d . . .
C52 C 0.0280(4) 0.5316(3) 0.2216(3) 0.043(2) Uani 1 1 d . . .
C53 C -0.0326(4) 0.5517(4) 0.2150(2) 0.050(2) Uani 1 1 d . . .
H53 H -0.0377 0.5803 0.2043 0.060 Uiso 1 1 calc R . .
C54 C -0.0841(4) 0.5295(4) 0.2243(2) 0.050(3) Uani 1 1 d . . .
C55 C -0.0747(4) 0.4874(4) 0.2376(3) 0.052(3) Uani 1 1 d . . .
H55 H -0.1100 0.4713 0.2429 0.062 Uiso 1 1 calc R . .
C56 C -0.0150(4) 0.4668(4) 0.2440(2) 0.048(2) Uani 1 1 d . . .
C57 C -0.1487(4) 0.5523(6) 0.2204(4) 0.090(4) Uani 1 1 d U . .
C58 C -0.1625(11) 0.5799(8) 0.1848(6) 0.135(6) Uani 1 1 d U . .
H58A H -0.1499 0.5637 0.1638 0.202 Uiso 1 1 calc R . .
H58B H -0.1389 0.6076 0.1886 0.202 Uiso 1 1 calc R . .
H58C H -0.2077 0.5863 0.1791 0.202 Uiso 1 1 calc R . .
C59 C -0.2022(11) 0.5210(8) 0.2188(7) 0.136(6) Uani 1 1 d U . .
H59A H -0.2419 0.5364 0.2099 0.204 Uiso 1 1 calc R . .
H59B H -0.2028 0.5090 0.2440 0.204 Uiso 1 1 calc R . .
H59C H -0.1972 0.4969 0.2014 0.204 Uiso 1 1 calc R . .
C60 C -0.1490(11) 0.5801(8) 0.2549(6) 0.131(5) Uani 1 1 d U . .
H60A H -0.1139 0.6010 0.2575 0.196 Uiso 1 1 calc R . .
H60B H -0.1445 0.5612 0.2772 0.196 Uiso 1 1 calc R . .
H60C H -0.1888 0.5963 0.2524 0.196 Uiso 1 1 calc R . .
C61 C 0.0470(4) 0.4287(3) 0.3333(3) 0.044(2) Uani 1 1 d . . .
C62 C -0.0112(4) 0.4189(4) 0.3097(3) 0.046(2) Uani 1 1 d . . .
C63 C -0.0662(5) 0.4139(3) 0.3239(3) 0.050(2) Uani 1 1 d . . .
H63 H -0.1046 0.4079 0.3075 0.060 Uiso 1 1 calc R . .
C64 C -0.0649(4) 0.4179(4) 0.3631(3) 0.052(2) Uani 1 1 d . . .
C65 C -0.0076(4) 0.4242(3) 0.3865(3) 0.047(2) Uani 1 1 d . . .
H65 H -0.0062 0.4249 0.4130 0.056 Uiso 1 1 calc R . .
C66 C 0.0483(4) 0.4296(3) 0.3722(3) 0.043(2) Uani 1 1 d . . .
C67 C -0.1289(5) 0.4138(5) 0.3785(4) 0.076(3) Uani 1 1 d U . .
C68 C -0.1818(8) 0.4364(6) 0.3536(5) 0.095(4) Uani 1 1 d U . .
H68A H -0.1930 0.4198 0.3301 0.142 Uiso 1 1 calc R . .
H68B H -0.1689 0.4662 0.3480 0.142 Uiso 1 1 calc R . .
H68C H -0.2184 0.4379 0.3664 0.142 Uiso 1 1 calc R . .
C69 C -0.1366(10) 0.3704(7) 0.3920(6) 0.129(5) Uani 1 1 d U . .
H69A H -0.1707 0.3703 0.4069 0.194 Uiso 1 1 calc R . .
H69B H -0.0973 0.3609 0.4079 0.194 Uiso 1 1 calc R . .
H69C H -0.1470 0.3503 0.3706 0.194 Uiso 1 1 calc R . .
C70 C -0.1259(11) 0.4487(8) 0.4135(6) 0.135(6) Uani 1 1 d U . .
H70A H -0.1285 0.4788 0.4037 0.202 Uiso 1 1 calc R . .
H70B H -0.0861 0.4448 0.4310 0.202 Uiso 1 1 calc R . .
H70C H -0.1613 0.4432 0.4268 0.202 Uiso 1 1 calc R . .
C71 C 0.1739(4) 0.5124(3) 0.3799(2) 0.0369(18) Uani 1 1 d . . .
C72 C 0.1355(4) 0.4927(3) 0.4033(3) 0.045(2) Uani 1 1 d . . .
C73 C 0.1057(4) 0.5174(4) 0.4277(3) 0.048(2) Uani 1 1 d . . .
H73 H 0.0785 0.5031 0.4420 0.058 Uiso 1 1 calc R . .
C74 C 0.1148(4) 0.5628(4) 0.4318(3) 0.051(2) Uani 1 1 d . . .
C75 C 0.1530(4) 0.5825(4) 0.4091(3) 0.047(2) Uani 1 1 d . . .
H75 H 0.1590 0.6134 0.4105 0.056 Uiso 1 1 calc R . .
C76 C 0.1824(4) 0.5583(3) 0.3846(2) 0.0400(19) Uani 1 1 d . . .
C77 C 0.0822(5) 0.5909(4) 0.4583(3) 0.061(3) Uani 1 1 d . . .
C78 C 0.0385(5) 0.5636(5) 0.4779(3) 0.073(4) Uani 1 1 d . . .
H78A H 0.0208 0.5822 0.4958 0.110 Uiso 1 1 calc R . .
H78B H 0.0621 0.5393 0.4915 0.110 Uiso 1 1 calc R . .
H78C H 0.0043 0.5518 0.4591 0.110 Uiso 1 1 calc R . .
C79 C 0.1339(5) 0.6114(6) 0.4887(4) 0.084(5) Uani 1 1 d . . .
H79A H 0.1141 0.6281 0.5067 0.126 Uiso 1 1 calc R . .
H79B H 0.1605 0.6310 0.4765 0.126 Uiso 1 1 calc R . .
H79C H 0.1599 0.5879 0.5019 0.126 Uiso 1 1 calc R . .
C80 C 0.0442(5) 0.6263(5) 0.4353(4) 0.074(4) Uani 1 1 d . . .
H80A H 0.0727 0.6458 0.4246 0.111 Uiso 1 1 calc R . .
H80B H 0.0210 0.6433 0.4515 0.111 Uiso 1 1 calc R . .
H80C H 0.0145 0.6126 0.4150 0.111 Uiso 1 1 calc R . .
C81 C 0.4551(3) 0.6248(2) 0.3028(2) 0.0252(14) Uani 1 1 d . . .
C82 C 0.4843(4) 0.6528(2) 0.2791(2) 0.0319(16) Uani 1 1 d . . .
C83 C 0.4898(5) 0.6970(3) 0.2842(3) 0.048(2) Uani 1 1 d . . .
H83 H 0.5107 0.7136 0.2677 0.057 Uiso 1 1 calc R . .
C84 C 0.4657(6) 0.7196(3) 0.3131(3) 0.055(3) Uani 1 1 d . . .
C85 C 0.4321(5) 0.6934(3) 0.3345(3) 0.050(2) Uani 1 1 d . . .
H85 H 0.4115 0.7072 0.3527 0.059 Uiso 1 1 calc R . .
C86 C 0.4276(4) 0.6481(2) 0.3304(2) 0.0298(15) Uani 1 1 d . . .
C87 C 0.4779(6) 0.7689(3) 0.3196(3) 0.063(3) Uani 1 1 d . . .
C88 C 0.4617(9) 0.7940(3) 0.2836(4) 0.089(5) Uani 1 1 d . . .
H88A H 0.4169 0.7901 0.2734 0.133 Uiso 1 1 calc R . .
H88B H 0.4871 0.7831 0.2654 0.133 Uiso 1 1 calc R . .
H88C H 0.4705 0.8253 0.2884 0.133 Uiso 1 1 calc R . .
C89 C 0.5515(8) 0.7747(5) 0.3339(5) 0.101(5) Uani 1 1 d . . .
H89A H 0.5612 0.8060 0.3383 0.152 Uiso 1 1 calc R . .
H89B H 0.5748 0.7634 0.3148 0.152 Uiso 1 1 calc R . .
H89C H 0.5640 0.7584 0.3574 0.152 Uiso 1 1 calc R . .
C90 C 0.4424(8) 0.7870(4) 0.3488(5) 0.094(5) Uani 1 1 d . . .
H90A H 0.3975 0.7891 0.3381 0.140 Uiso 1 1 calc R . .
H90B H 0.4586 0.8163 0.3565 0.140 Uiso 1 1 calc R . .
H90C H 0.4479 0.7674 0.3707 0.140 Uiso 1 1 calc R . .
C91 C 0.4920(3) 0.5709(2) 0.4017(2) 0.0243(14) Uani 1 1 d . . .
C92 C 0.4557(3) 0.6105(2) 0.39962(19) 0.0246(14) Uani 1 1 d . . .
C93 C 0.4726(4) 0.6452(3) 0.4243(2) 0.0337(17) Uani 1 1 d . . .
H93 H 0.4481 0.6714 0.4214 0.040 Uiso 1 1 calc R . .
C94 C 0.5252(4) 0.6427(3) 0.4534(2) 0.0343(17) Uani 1 1 d . . .
C95 C 0.5589(4) 0.6036(3) 0.4566(2) 0.0319(16) Uani 1 1 d . . .
H95 H 0.5942 0.6007 0.4761 0.038 Uiso 1 1 calc R . .
C96 C 0.5427(4) 0.5687(2) 0.4320(2) 0.0289(15) Uani 1 1 d . . .
C97 C 0.5439(4) 0.6825(3) 0.4793(3) 0.043(2) Uani 1 1 d . . .
C98 C 0.5554(7) 0.7223(3) 0.4554(3) 0.071(4) Uani 1 1 d . . .
H98A H 0.5868 0.7148 0.4397 0.106 Uiso 1 1 calc R . .
H98B H 0.5707 0.7469 0.4719 0.106 Uiso 1 1 calc R . .
H98C H 0.5159 0.7306 0.4392 0.106 Uiso 1 1 calc R . .
C99 C 0.4902(6) 0.6931(4) 0.5011(3) 0.061(3) Uani 1 1 d . . .
H99A H 0.4518 0.6999 0.4832 0.091 Uiso 1 1 calc R . .
H99B H 0.5019 0.7186 0.5175 0.091 Uiso 1 1 calc R . .
H99C H 0.4827 0.6677 0.5164 0.091 Uiso 1 1 calc R . .
C100 C 0.6059(6) 0.6738(4) 0.5078(3) 0.068(3) Uani 1 1 d . . .
H10D H 0.6011 0.6470 0.5221 0.102 Uiso 1 1 calc R . .
H10E H 0.6143 0.6988 0.5251 0.102 Uiso 1 1 calc R . .
H10F H 0.6410 0.6702 0.4940 0.102 Uiso 1 1 calc R . .
C101 C 0.6560(3) 0.5316(2) 0.3817(2) 0.0238(14) Uani 1 1 d . . .
C102 C 0.6571(3) 0.5356(2) 0.4207(2) 0.0272(14) Uani 1 1 d . . .
C103 C 0.7113(4) 0.5509(3) 0.4440(2) 0.0342(17) Uani 1 1 d . . .
H103 H 0.7105 0.5545 0.4701 0.041 Uiso 1 1 calc R . .
C104 C 0.7662(4) 0.5610(3) 0.4306(2) 0.0376(18) Uani 1 1 d . . .
C105 C 0.7657(4) 0.5537(3) 0.3915(2) 0.0351(17) Uani 1 1 d . . .
H105 H 0.8029 0.5590 0.3813 0.042 Uiso 1 1 calc R . .
C106 C 0.7123(3) 0.5390(2) 0.3682(2) 0.0271(14) Uani 1 1 d . . .
C107 C 0.8239(5) 0.5799(4) 0.4567(3) 0.058(3) Uani 1 1 d U . .
C108 C 0.8629(6) 0.6089(5) 0.4364(4) 0.088(5) Uani 1 1 d U . .
H10G H 0.8777 0.5922 0.4164 0.131 Uiso 1 1 calc R . .
H10H H 0.8992 0.6198 0.4542 0.131 Uiso 1 1 calc R . .
H10I H 0.8374 0.6339 0.4254 0.131 Uiso 1 1 calc R . .
C109 C 0.8036(8) 0.6048(9) 0.4886(6) 0.184(11) Uani 1 1 d U . .
H10J H 0.7965 0.5841 0.5083 0.275 Uiso 1 1 calc R . .
H10K H 0.7646 0.6207 0.4793 0.275 Uiso 1 1 calc R . .
H10L H 0.8366 0.6257 0.4990 0.275 Uiso 1 1 calc R . .
C110 C 0.8649(6) 0.5396(6) 0.4727(5) 0.126(6) Uani 1 1 d U . .
H11A H 0.8878 0.5284 0.4534 0.189 Uiso 1 1 calc R . .
H11B H 0.8376 0.5165 0.4798 0.189 Uiso 1 1 calc R . .
H11C H 0.8950 0.5487 0.4949 0.189 Uiso 1 1 calc R . .
C111 C 0.6161(3) 0.5810(2) 0.28071(19) 0.0242(14) Uani 1 1 d . . .
C112 C 0.6797(3) 0.5791(2) 0.2981(2) 0.0279(15) Uani 1 1 d . . .
C113 C 0.7202(4) 0.6148(3) 0.2995(2) 0.0339(17) Uani 1 1 d . . .
H113 H 0.7626 0.6116 0.3119 0.041 Uiso 1 1 calc R . .
C114 C 0.7011(4) 0.6550(3) 0.2834(3) 0.0395(19) Uani 1 1 d . . .
C115 C 0.6378(4) 0.6576(3) 0.2646(2) 0.0342(17) Uani 1 1 d . . .
H115 H 0.6231 0.6841 0.2523 0.041 Uiso 1 1 calc R . .
C116 C 0.5968(4) 0.6222(2) 0.2637(2) 0.0294(15) Uani 1 1 d . . .
C117 C 0.7455(5) 0.6953(3) 0.2844(3) 0.055(3) Uani 1 1 d . . .
C118 C 0.8063(6) 0.6877(4) 0.3128(4) 0.083(4) Uani 1 1 d . . .
H11D H 0.8370 0.7106 0.3098 0.124 Uiso 1 1 calc R . .
H11E H 0.8238 0.6588 0.3084 0.124 Uiso 1 1 calc R . .
H11F H 0.7968 0.6889 0.3385 0.124 Uiso 1 1 calc R . .
C119 C 0.7626(6) 0.7015(5) 0.2452(4) 0.088(5) Uani 1 1 d . . .
H11G H 0.7244 0.7081 0.2271 0.132 Uiso 1 1 calc R . .
H11H H 0.7818 0.6745 0.2376 0.132 Uiso 1 1 calc R . .
H11I H 0.7925 0.7259 0.2458 0.132 Uiso 1 1 calc R . .
C120 C 0.7130(6) 0.7361(4) 0.2963(4) 0.077(4) Uani 1 1 d . . .
H12A H 0.7401 0.7618 0.2952 0.116 Uiso 1 1 calc R . .
H12B H 0.7052 0.7323 0.3221 0.116 Uiso 1 1 calc R . .
H12C H 0.6729 0.7405 0.2793 0.116 Uiso 1 1 calc R . .
C121 C 0.3405(3) 0.4625(2) 0.1673(2) 0.0248(14) Uani 1 1 d . . .
C122 C 0.2384(4) 0.4471(3) 0.2808(2) 0.0326(16) Uani 1 1 d . . .
C123 C 0.4656(3) 0.4828(2) 0.29897(19) 0.0206(13) Uani 1 1 d . . .
C124 C 0.3613(4) 0.3701(3) 0.0737(2) 0.0343(17) Uani 1 1 d . . .
C125 C 0.3759(5) 0.3240(3) 0.0640(3) 0.049(2) Uani 1 1 d . . .
H12D H 0.3434 0.3042 0.0704 0.073 Uiso 1 1 calc R . .
H12E H 0.4170 0.3155 0.0783 0.073 Uiso 1 1 calc R . .
H12F H 0.3770 0.3219 0.0370 0.073 Uiso 1 1 calc R . .
C126 C 0.1363(5) 0.3352(3) 0.3212(3) 0.052(2) Uani 1 1 d . . .
C127 C 0.1392(8) 0.2857(4) 0.3275(5) 0.089(4) Uani 1 1 d . . .
H12G H 0.1676 0.2792 0.3511 0.134 Uiso 1 1 calc R . .
H12H H 0.1548 0.2715 0.3065 0.134 Uiso 1 1 calc R . .
H12I H 0.0969 0.2746 0.3290 0.134 Uiso 1 1 calc R . .
C128 C 0.3011(4) 0.3776(3) 0.3908(3) 0.049(2) Uani 1 1 d . . .
C129 C 0.2692(6) 0.3517(5) 0.4182(4) 0.072(3) Uani 1 1 d . . .
H12J H 0.2970 0.3278 0.4292 0.108 Uiso 1 1 calc R . .
H12K H 0.2297 0.3393 0.4049 0.108 Uiso 1 1 calc R . .
H12L H 0.2604 0.3712 0.4383 0.108 Uiso 1 1 calc R . .
C130 C 0.4465(4) 0.4460(3) 0.4238(3) 0.043(2) Uani 1 1 d . . .
C131 C 0.4920(6) 0.4406(5) 0.4587(3) 0.068(3) Uani 1 1 d . . .
H13A H 0.4962 0.4683 0.4727 0.102 Uiso 1 1 calc R . .
H13B H 0.5331 0.4322 0.4526 0.102 Uiso 1 1 calc R . .
H13C H 0.4773 0.4175 0.4741 0.102 Uiso 1 1 calc R . .
C132 C 0.6337(4) 0.4201(3) 0.3672(2) 0.0322(16) Uani 1 1 d . . .
C133 C 0.6686(5) 0.3786(3) 0.3802(3) 0.049(2) Uani 1 1 d . . .
H13D H 0.6817 0.3639 0.3586 0.074 Uiso 1 1 calc R . .
H13E H 0.6409 0.3590 0.3915 0.074 Uiso 1 1 calc R . .
H13F H 0.7058 0.3858 0.3988 0.074 Uiso 1 1 calc R . .
C134 C 0.3741(5) 0.3895(3) 0.2709(3) 0.048(2) Uani 1 1 d . . .
C135 C 0.3838(8) 0.3460(4) 0.2535(3) 0.074(4) Uani 1 1 d . . .
H13G H 0.3454 0.3376 0.2362 0.112 Uiso 1 1 calc R . .
H13H H 0.3935 0.3238 0.2733 0.112 Uiso 1 1 calc R . .
H13I H 0.4189 0.3482 0.2394 0.112 Uiso 1 1 calc R . .
C136 C 0.4815(6) 0.4025(4) 0.1641(3) 0.059(3) Uani 1 1 d . . .
C137 C 0.5465(5) 0.4369(5) 0.1254(4) 0.081(4) Uani 1 1 d . . .
H13J H 0.5826 0.4321 0.1456 0.121 Uiso 1 1 calc R . .
H13K H 0.5533 0.4637 0.1116 0.121 Uiso 1 1 calc R . .
H13L H 0.5420 0.4118 0.1082 0.121 Uiso 1 1 calc R . .
C138 C 0.2408(6) 0.3583(4) 0.1357(4) 0.067(3) Uani 1 1 d . . .
C139 C 0.1478(5) 0.3933(4) 0.1003(3) 0.061(3) Uani 1 1 d . . .
H13M H 0.1491 0.3730 0.0793 0.092 Uiso 1 1 calc R . .
H13N H 0.1293 0.4213 0.0904 0.092 Uiso 1 1 calc R . .
H13O H 0.1221 0.3806 0.1175 0.092 Uiso 1 1 calc R . .
C140 C 0.1774(8) 0.3487(5) 0.2259(5) 0.089(4) Uani 1 1 d U . .
C141 C 0.0693(7) 0.3680(5) 0.1939(4) 0.088(4) Uani 1 1 d U . .
C142 C 0.5876(6) 0.4121(3) 0.2602(3) 0.057(3) Uani 1 1 d . . .
C143 C 0.6541(5) 0.4697(4) 0.2385(3) 0.054(3) Uani 1 1 d . . .
H14D H 0.6934 0.4603 0.2543 0.081 Uiso 1 1 calc R . .
H14E H 0.6559 0.5014 0.2338 0.081 Uiso 1 1 calc R . .
H14F H 0.6485 0.4539 0.2144 0.081 Uiso 1 1 calc R . .
C144 C 0.0169(5) 0.5455(4) 0.3262(3) 0.060(3) Uiso 1 1 d . . .
H14G H 0.0512 0.5301 0.3424 0.090 Uiso 1 1 calc R . .
H14H H 0.0304 0.5754 0.3214 0.090 Uiso 1 1 calc R . .
H14I H 0.0059 0.5297 0.3023 0.090 Uiso 1 1 calc R . .
C145 C -0.0360(7) 0.5473(5) 0.3443(4) 0.074(3) Uiso 1 1 d . . .
C146 C 0.6096(5) 0.6472(4) 0.3670(3) 0.060(3) Uiso 1 1 d . . .
H14J H 0.5939 0.6263 0.3839 0.090 Uiso 1 1 calc R . .
H14K H 0.6245 0.6312 0.3466 0.090 Uiso 1 1 calc R . .
H14L H 0.5755 0.6672 0.3563 0.090 Uiso 1 1 calc R . .
C147 C 0.6610(10) 0.6724(7) 0.3879(6) 0.106(5) Uiso 1 1 d . . .
C148 C 0.2836(8) 0.5981(6) 0.0336(5) 0.099(5) Uiso 1 1 d . . .
C149 C 0.2397(11) 0.6708(8) -0.0046(6) 0.124(7) Uiso 1 1 d . . .
C151 C 0.2913(11) 0.5677(8) -0.0349(6) 0.127(7) Uiso 1 1 d . . .
C152 C 0.3037(6) 0.5683(4) 0.5203(3) 0.061(3) Uiso 1 1 d . . .
H15A H 0.2734 0.5903 0.5260 0.092 Uiso 1 1 calc R . .
H15B H 0.3418 0.5695 0.5395 0.092 Uiso 1 1 calc R . .
H15C H 0.2850 0.5390 0.5201 0.092 Uiso 1 1 calc R . .
C153 C 0.3446(8) 0.6210(5) 0.4779(5) 0.091(4) Uiso 1 1 d . . .
H15D H 0.3239 0.6328 0.4536 0.136 Uiso 1 1 calc R . .
H15E H 0.3901 0.6191 0.4782 0.136 Uiso 1 1 calc R . .
H15F H 0.3364 0.6405 0.4982 0.136 Uiso 1 1 calc R . .
C154 C 0.3168(4) 0.5495(3) 0.4546(3) 0.043(2) Uiso 1 1 d . . .
C155 C 0.2906(6) 0.5045(4) 0.4601(3) 0.058(3) Uiso 1 1 d . . .
H15G H 0.2955 0.4857 0.4387 0.088 Uiso 1 1 calc R . .
H15H H 0.2458 0.5070 0.4618 0.088 Uiso 1 1 calc R . .
H15I H 0.3133 0.4916 0.4834 0.088 Uiso 1 1 calc R . .
C156 C 0.3149(14) 0.7490(10) 0.4483(8) 0.183(11) Uiso 1 1 d . . .
H15J H 0.3488 0.7615 0.4368 0.274 Uiso 1 1 d R . .
H15K H 0.3318 0.7257 0.4659 0.274 Uiso 1 1 d R . .
H15L H 0.2964 0.7720 0.4619 0.274 Uiso 1 1 d R . .
C157 C 0.2715(10) 0.7143(7) 0.3809(6) 0.117(6) Uiso 1 1 d . . .
H15M H 0.2307 0.7060 0.3661 0.175 Uiso 1 1 calc R . .
H15N H 0.3003 0.6892 0.3826 0.175 Uiso 1 1 calc R . .
H15O H 0.2892 0.7390 0.3686 0.175 Uiso 1 1 calc R . .
C158 C 0.2130(10) 0.7157(7) 0.4300(6) 0.113(6) Uiso 1 1 d . . .
C159 C 0.2065(13) 0.7256(9) 0.4702(7) 0.163(10) Uiso 1 1 d . . .
H15P H 0.2478 0.7235 0.4863 0.245 Uiso 1 1 calc R . .
H15Q H 0.1777 0.7043 0.4786 0.245 Uiso 1 1 calc R . .
H15R H 0.1896 0.7553 0.4717 0.245 Uiso 1 1 calc R . .
C160 C -0.0949(15) 0.5672(8) 0.0824(9) 0.207(14) Uiso 1 1 d D . .
C161 C 0.0095(10) 0.5363(9) 0.1172(8) 0.174(11) Uiso 1 1 d D . .
C162 C -0.0877(8) 0.4946(6) 0.1123(6) 0.121(6) Uiso 1 1 d D . .
C163 C -0.0492(11) 0.4619(7) 0.1355(7) 0.144(8) Uiso 1 1 d D . .
C164 C -0.1415(14) 0.6803(12) 0.1300(9) 0.205(14) Uiso 1 1 d D . .
C166 C -0.0327(18) 0.659(2) 0.1366(9) 0.40(4) Uiso 1 1 d D . .
C167 C 0.0264(14) 0.6632(15) 0.1191(12) 0.258(19) Uiso 1 1 d D . .
C168 C 0.2017(14) 0.3020(10) 0.0263(8) 0.180(11) Uiso 1 1 d . . .
H16S H 0.1609 0.3170 0.0203 0.271 Uiso 1 1 calc R . .
H16T H 0.2301 0.3194 0.0448 0.271 Uiso 1 1 calc R . .
H16U H 0.1957 0.2729 0.0368 0.271 Uiso 1 1 calc R . .
C169 C 0.2484(11) 0.3375(8) -0.0254(6) 0.135(7) Uiso 1 1 d . . .
H16V H 0.2662 0.3305 -0.0480 0.203 Uiso 1 1 calc R . .
H16W H 0.2801 0.3526 -0.0071 0.203 Uiso 1 1 calc R . .
H16$ H 0.2115 0.3565 -0.0322 0.203 Uiso 1 1 calc R . .
C170 C 0.2359(12) 0.2593(9) -0.0242(8) 0.138(8) Uiso 1 1 d . . .
C171 C 0.2194(11) 0.2204(8) -0.0034(7) 0.137(8) Uiso 1 1 d . . .
H17A H 0.1742 0.2209 -0.0024 0.205 Uiso 1 1 calc R . .
H17B H 0.2435 0.2208 0.0222 0.205 Uiso 1 1 calc R . .
H17C H 0.2294 0.1936 -0.0164 0.205 Uiso 1 1 calc R . .
C172 C 0.4849(7) 0.8362(5) 0.1663(4) 0.078(4) Uiso 1 1 d . . .
H17D H 0.4644 0.8245 0.1866 0.118 Uiso 1 1 calc R . .
H17E H 0.4674 0.8652 0.1588 0.118 Uiso 1 1 calc R . .
H17F H 0.5303 0.8388 0.1753 0.118 Uiso 1 1 calc R . .
C180 C 0.2916(5) 0.6592(4) 0.2438(3) 0.072(3) Uiso 1 1 d DU . .
C173 C 0.4856(7) 0.8232(5) 0.0988(4) 0.080(4) Uiso 1 1 d . . .
H17G H 0.5311 0.8256 0.0995 0.121 Uiso 1 1 calc R . .
H17H H 0.4662 0.8523 0.0944 0.121 Uiso 1 1 calc R . .
H17I H 0.4676 0.8033 0.0784 0.121 Uiso 1 1 calc R . .
C181 C 0.2481(9) 0.6745(7) 0.2685(5) 0.123(7) Uiso 1 1 d D . .
H18D H 0.2047 0.6727 0.2550 0.185 Uiso 1 1 calc R . .
H18E H 0.2580 0.7050 0.2759 0.185 Uiso 1 1 calc R . .
H18F H 0.2527 0.6559 0.2910 0.185 Uiso 1 1 calc R . .
C174 C 0.4627(5) 0.7629(4) 0.1382(3) 0.056(2) Uiso 1 1 d . . .
C175 C 0.4539(6) 0.7477(4) 0.1770(4) 0.072(3) Uiso 1 1 d . . .
H17J H 0.4451 0.7161 0.1765 0.108 Uiso 1 1 calc R . .
H17K H 0.4186 0.7637 0.1847 0.108 Uiso 1 1 calc R . .
H17L H 0.4925 0.7536 0.1951 0.108 Uiso 1 1 calc R . .
C176 C 0.6796(8) 0.7870(6) 0.1703(5) 0.095(5) Uiso 1 1 d . . .
C177 C 0.6599(11) 0.7286(8) 0.1156(7) 0.132(7) Uiso 1 1 d . . .
C179 C 0.5874(7) 0.6778(5) 0.1565(4) 0.074(3) Uiso 1 1 d . . .
O49 O 0.0937(16) 0.7891(11) 0.2144(11) 0.23(2) Uiso 0.50 1 d PDU . .
C182 C 0.1350(12) 0.7586(8) 0.2147(6) 0.112(11) Uiso 0.50 1 d PDU . .
C183 C 0.1183(14) 0.7223(9) 0.1855(8) 0.087(8) Uiso 0.50 1 d PD . .
C150 C 0.251(2) 0.6408(18) -0.0294(15) 0.090(19) Uiso 0.35(5) 1 d P A 1
N7 N 0.2733(13) 0.6084(11) -0.0077(9) 0.054(10) Uiso 0.35(5) 1 d P A 1
N7A N 0.2654(13) 0.6246(10) 0.0036(10) 0.108(10) Uiso 0.65(5) 1 d P A 2
C15A C 0.2725(10) 0.6118(8) -0.0332(7) 0.070(8) Uiso 0.65(5) 1 d P A 2
N14 N 0.6555(9) 0.7447(7) 0.1528(5) 0.070(7) Uiso 0.58(4) 1 d P B 1
C178 C 0.6159(9) 0.7228(7) 0.1731(6) 0.052(6) Uiso 0.58(4) 1 d P B 1
N14A N 0.6247(18) 0.7147(14) 0.1504(12) 0.104(14) Uiso 0.42(4) 1 d P B 24
C17A C 0.6322(17) 0.7470(13) 0.1802(11) 0.078(12) Uiso 0.42(4) 1 d P B 24
C165 C -0.068(2) 0.6953(15) 0.0757(9) 0.28(2) Uiso 1 1 d D . .
C184 C 0.0339(11) 0.3040(7) 0.4295(7) 0.088(8) Uiso 0.50 1 d PDU . .
C185 C -0.0144(19) 0.2807(18) 0.4015(12) 0.19(2) Uiso 0.50 1 d PD . .
O50 O 0.0245(19) 0.3096(15) 0.4630(9) 0.25(2) Uiso 0.50 1 d PDU . .
O51 O 0.0840(12) 0.3176(10) 0.4184(8) 0.139(10) Uiso 0.50 1 d PDU . .

loop_
_atom_site_aniso_label
_atom_site_aniso_U_11
_atom_site_aniso_U_22
_atom_site_aniso_U_33
_atom_site_aniso_U_23
_atom_site_aniso_U_13
_atom_site_aniso_U_12
Dy1 0.02219(17) 0.02809(17) 0.02798(18) -0.00549(13) 0.00645(13) -0.00168(12)
Dy2 0.0344(2) 0.0403(2) 0.0377(2) -0.00208(16) 0.01221(16) -0.00702(16)
Ni1 0.0223(4) 0.0247(4) 0.0228(4) -0.0021(3) 0.0045(3) 0.0002(3)
Ni2 0.0278(4) 0.0232(4) 0.0216(4) -0.0014(3) 0.0049(3) 0.0019(3)
Ni3 0.0285(5) 0.0282(5) 0.0267(5) -0.0042(4) 0.0023(4) -0.0018(4)
Ni4 0.0214(4) 0.0342(5) 0.0283(5) -0.0053(4) 0.0035(4) -0.0001(4)
Ni5 0.0218(4) 0.0459(6) 0.0323(5) -0.0097(4) 0.0073(4) -0.0036(4)
Ni6 0.0302(5) 0.0564(7) 0.0373(6) -0.0151(5) 0.0123(4) -0.0171(5)
Ni7 0.0274(5) 0.0510(6) 0.0346(6) -0.0069(5) 0.0114(4) -0.0116(4)
Ni8 0.0205(4) 0.0373(5) 0.0296(5) -0.0088(4) 0.0082(4) -0.0033(4)
Ni9 0.0183(4) 0.0252(4) 0.0238(4) -0.0040(3) 0.0063(3) -0.0016(3)
Ni10 0.0214(4) 0.0242(4) 0.0238(4) -0.0002(3) 0.0061(3) -0.0025(3)
Ni11 0.0190(4) 0.0249(4) 0.0257(5) -0.0026(3) 0.0066(3) -0.0012(3)
Ni12 0.0214(4) 0.0225(4) 0.0224(4) -0.0019(3) 0.0062(3) -0.0020(3)
Cl1 0.0258(8) 0.0348(9) 0.0275(9) -0.0016(7) 0.0069(7) 0.0006(7)
Cl2 0.0310(9) 0.0558(12) 0.0355(10) -0.0099(9) 0.0064(8) -0.0069(8)
S1 0.0273(8) 0.0247(8) 0.0269(9) -0.0032(7) 0.0058(7) -0.0010(6)
S2 0.0304(9) 0.0268(8) 0.0241(8) -0.0015(7) 0.0062(7) 0.0035(7)
S3 0.0308(9) 0.0375(10) 0.0298(10) -0.0058(8) -0.0014(7) 0.0000(8)
S4 0.0253(9) 0.0374(10) 0.0395(11) -0.0067(8) 0.0051(8) 0.0030(7)
S5 0.0242(9) 0.0593(13) 0.0379(11) -0.0088(9) 0.0037(8) 0.0021(9)
S6 0.0325(11) 0.0802(17) 0.0417(12) -0.0177(11) 0.0104(9) -0.0233(11)
S7 0.0322(10) 0.0675(15) 0.0360(11) -0.0063(10) 0.0123(9) -0.0159(10)
S8 0.0243(9) 0.0451(11) 0.0369(10) -0.0122(8) 0.0078(8) -0.0009(8)
S9 0.0243(8) 0.0271(8) 0.0293(9) -0.0056(7) 0.0075(7) 0.0015(6)
S10 0.0242(8) 0.0331(9) 0.0250(9) -0.0004(7) 0.0045(7) -0.0029(7)
S11 0.0201(8) 0.0346(9) 0.0307(9) -0.0045(7) 0.0081(7) -0.0026(7)
S12 0.0308(9) 0.0246(8) 0.0266(9) -0.0001(7) 0.0080(7) -0.0032(7)
Na1 0.059(3) 0.069(3) 0.062(3) -0.006(2) 0.009(2) 0.002(2)
Na2 0.090(4) 0.094(4) 0.092(4) -0.024(3) 0.034(3) -0.039(3)
O1 0.021(2) 0.025(2) 0.036(3) -0.002(2) 0.004(2) 0.0029(19)
O2 0.032(3) 0.022(2) 0.024(2) -0.0031(19) 0.007(2) -0.0016(19)
O3 0.032(3) 0.029(3) 0.022(2) -0.004(2) 0.005(2) 0.000(2)
O4 0.025(3) 0.034(3) 0.029(3) -0.006(2) 0.001(2) 0.005(2)
O5 0.023(2) 0.043(3) 0.033(3) -0.007(2) 0.011(2) 0.003(2)
O6 0.016(2) 0.062(4) 0.043(3) -0.008(3) 0.005(2) -0.007(2)
O7 0.028(3) 0.062(4) 0.039(3) -0.011(3) 0.014(2) -0.011(3)
O8 0.027(3) 0.049(3) 0.035(3) -0.009(2) 0.015(2) -0.009(2)
O9 0.022(2) 0.019(2) 0.024(2) -0.0020(18) 0.0073(19) -0.0021(17)
O10 0.032(3) 0.023(2) 0.028(3) -0.0086(19) 0.012(2) -0.002(2)
O11 0.019(2) 0.027(2) 0.027(3) -0.0017(19) 0.0038(19) -0.0013(18)
O12 0.025(2) 0.027(2) 0.022(2) -0.0017(19) 0.0072(19) -0.0054(19)
O13 0.025(2) 0.026(2) 0.025(2) -0.0029(19) 0.008(2) -0.0027(19)
O14 0.026(2) 0.027(2) 0.021(2) -0.0008(19) 0.0014(19) 0.0011(19)
O15 0.023(2) 0.036(3) 0.030(3) 0.000(2) 0.007(2) 0.000(2)
O16 0.027(3) 0.044(3) 0.033(3) -0.006(2) 0.013(2) -0.003(2)
O17 0.027(3) 0.047(3) 0.039(3) -0.008(3) 0.015(2) -0.009(2)
O18 0.020(2) 0.037(3) 0.034(3) -0.009(2) 0.006(2) -0.006(2)
O19 0.021(2) 0.030(2) 0.026(3) -0.004(2) 0.0071(19) -0.0013(19)
O20 0.015(2) 0.026(2) 0.025(2) -0.0034(19) 0.0027(18) -0.0027(17)
O21 0.024(2) 0.025(2) 0.025(3) -0.0045(19) 0.0077(19) -0.0034(19)
O22 0.038(3) 0.030(3) 0.028(3) -0.003(2) 0.008(2) -0.003(2)
O23 0.036(3) 0.029(3) 0.038(3) -0.005(2) 0.002(2) 0.001(2)
O24 0.054(4) 0.058(4) 0.062(5) -0.013(4) 0.022(4) -0.027(3)
O25 0.052(4) 0.058(4) 0.053(4) -0.003(3) 0.019(3) -0.015(3)
O26 0.038(3) 0.048(4) 0.049(4) 0.005(3) 0.014(3) -0.008(3)
O27 0.051(4) 0.058(4) 0.058(4) 0.007(3) 0.020(3) -0.005(3)
O28 0.043(4) 0.063(4) 0.044(4) -0.005(3) 0.015(3) -0.009(3)
O29 0.030(3) 0.034(3) 0.031(3) 0.004(2) 0.008(2) -0.006(2)
O30 0.030(3) 0.028(3) 0.033(3) 0.003(2) 0.006(2) 0.003(2)
O31 0.032(3) 0.028(3) 0.039(3) -0.001(2) 0.011(2) 0.002(2)
O32 0.030(3) 0.029(3) 0.032(3) -0.006(2) 0.009(2) -0.005(2)
O33 0.056(4) 0.044(3) 0.044(4) -0.003(3) 0.010(3) -0.005(3)
O34 0.013(2) 0.024(3) 0.088(5) 0.010(3) 0.005(3) -0.0071(19)
O35 0.026(3) 0.038(3) 0.032(3) -0.007(2) 0.009(2) -0.001(2)
O36 0.023(2) 0.031(3) 0.027(3) -0.007(2) 0.006(2) 0.000(2)
O37 0.021(2) 0.027(2) 0.027(3) -0.0033(19) 0.0057(19) 0.0033(19)
N1 0.039(4) 0.030(3) 0.034(4) 0.000(3) 0.004(3) 0.008(3)
N2 0.037(4) 0.040(4) 0.029(3) -0.002(3) 0.006(3) -0.009(3)
N3 0.056(5) 0.065(5) 0.057(5) -0.024(4) 0.030(4) -0.019(4)
N4 0.021(3) 0.030(3) 0.031(3) -0.006(2) 0.001(2) 0.003(2)
C1 0.024(3) 0.033(4) 0.020(3) -0.002(3) -0.002(3) 0.005(3)
C2 0.029(4) 0.037(4) 0.038(4) -0.006(3) 0.003(3) 0.005(3)
C3 0.029(4) 0.039(4) 0.061(6) -0.009(4) -0.004(4) 0.007(3)
C4 0.043(5) 0.031(4) 0.068(6) 0.003(4) 0.004(4) 0.015(4)
C5 0.032(4) 0.026(4) 0.043(5) -0.002(3) -0.005(3) 0.000(3)
C6 0.028(4) 0.027(3) 0.033(4) -0.001(3) 0.005(3) 0.005(3)
C7 0.045(6) 0.040(5) 0.113(10) 0.020(6) 0.004(6) 0.011(4)
C8 0.068(8) 0.050(7) 0.162(16) 0.035(8) -0.007(9) 0.008(6)
C9 0.080(10) 0.082(10) 0.165(17) 0.081(11) 0.031(10) 0.024(8)
C10 0.118(12) 0.025(5) 0.149(15) -0.011(7) 0.005(11) 0.012(6)
C11 0.018(3) 0.029(3) 0.030(4) 0.000(3) 0.005(3) -0.001(3)
C12 0.027(3) 0.029(4) 0.026(4) -0.001(3) 0.007(3) 0.005(3)
C13 0.030(4) 0.027(4) 0.032(4) 0.002(3) 0.008(3) 0.003(3)
C14 0.031(4) 0.032(4) 0.031(4) 0.004(3) 0.009(3) 0.004(3)
C15 0.030(4) 0.038(4) 0.024(4) 0.002(3) 0.010(3) 0.005(3)
C16 0.029(4) 0.028(3) 0.023(3) 0.000(3) 0.006(3) 0.002(3)
C17 0.041(4) 0.034(4) 0.036(4) 0.011(3) 0.008(3) 0.001(3)
C18 0.063(6) 0.044(5) 0.045(5) 0.018(4) 0.012(5) 0.010(4)
C19 0.048(6) 0.081(8) 0.089(9) 0.046(7) 0.014(6) -0.015(6)
C20 0.122(11) 0.044(5) 0.045(6) 0.010(4) 0.047(7) 0.004(6)
C21 0.038(4) 0.024(3) 0.024(4) -0.001(3) -0.005(3) 0.003(3)
C22 0.034(4) 0.026(3) 0.028(4) -0.002(3) 0.000(3) 0.000(3)
C23 0.044(5) 0.038(4) 0.028(4) 0.006(3) 0.007(3) 0.009(4)
C24 0.046(5) 0.045(5) 0.019(4) -0.001(3) -0.005(3) 0.006(4)
C25 0.045(5) 0.046(5) 0.029(4) -0.003(4) -0.010(4) 0.011(4)
C26 0.040(4) 0.032(4) 0.028(4) 0.000(3) 0.002(3) 0.007(3)
C27 0.046(5) 0.077(7) 0.022(4) 0.000(4) -0.001(4) 0.010(5)
C28 0.069(7) 0.120(11) 0.025(5) -0.013(6) 0.005(5) 0.020(7)
C29 0.150(16) 0.150(16) 0.041(7) -0.039(8) 0.030(8) -0.070(13)
C30 0.107(11) 0.125(12) 0.047(7) 0.020(7) 0.028(7) 0.058(10)
C31 0.022(3) 0.040(4) 0.029(4) -0.002(3) 0.001(3) 0.001(3)
C32 0.025(4) 0.035(4) 0.036(4) -0.006(3) -0.002(3) -0.003(3)
C33 0.034(4) 0.049(5) 0.029(4) -0.004(3) -0.009(3) 0.002(4)
C34 0.030(4) 0.060(6) 0.043(5) -0.001(4) -0.001(4) 0.005(4)
C35 0.024(4) 0.043(5) 0.060(6) -0.008(4) 0.007(4) 0.005(3)
C36 0.024(4) 0.038(4) 0.038(4) -0.003(3) 0.004(3) 0.001(3)
C37 0.049(6) 0.062(6) 0.054(6) 0.005(5) -0.010(5) 0.018(5)
C38 0.072(8) 0.093(10) 0.061(7) 0.016(7) -0.005(6) 0.017(7)
C39 0.064(8) 0.124(13) 0.104(12) 0.014(10) -0.063(8) 0.007(8)
C40 0.145(15) 0.144(15) 0.062(8) 0.004(9) -0.023(9) 0.104(13)
C41 0.025(4) 0.043(4) 0.043(5) -0.009(4) 0.005(3) -0.001(3)
C42 0.025(4) 0.048(5) 0.054(5) -0.014(4) 0.003(4) 0.002(3)
C43 0.031(4) 0.064(6) 0.053(6) -0.016(5) 0.008(4) 0.009(4)
C44 0.034(5) 0.062(6) 0.066(7) -0.015(5) 0.001(4) 0.014(4)
C45 0.030(4) 0.057(6) 0.061(6) -0.017(5) -0.005(4) 0.004(4)
C46 0.042(5) 0.046(5) 0.052(6) -0.010(4) 0.009(4) 0.007(4)
C47 0.067(8) 0.069(8) 0.087(9) -0.018(7) 0.013(7) 0.018(6)
C48 0.084(10) 0.074(9) 0.159(17) -0.043(10) -0.011(10) 0.037(8)
C49 0.123(13) 0.106(12) 0.095(11) -0.021(9) -0.014(10) 0.082(11)
C50 0.133(16) 0.138(16) 0.143(17) 0.007(13) 0.078(14) 0.082(14)
C51 0.023(4) 0.072(6) 0.031(4) -0.011(4) 0.005(3) -0.008(4)
C52 0.020(4) 0.066(6) 0.041(5) -0.014(4) 0.003(3) -0.004(4)
C53 0.035(5) 0.090(7) 0.027(4) -0.002(4) 0.009(4) 0.016(5)
C54 0.018(4) 0.105(9) 0.027(4) -0.016(5) -0.001(3) 0.001(4)
C55 0.013(3) 0.110(9) 0.032(5) -0.016(5) 0.002(3) -0.003(4)
C56 0.036(5) 0.081(7) 0.030(4) -0.015(4) 0.011(4) -0.013(4)
C57 0.016(4) 0.199(15) 0.057(6) -0.012(6) 0.013(4) 0.013(6)
C58 0.130(7) 0.142(7) 0.133(6) 0.011(5) 0.025(5) 0.006(5)
C59 0.127(7) 0.135(7) 0.147(7) -0.001(4) 0.025(5) -0.005(5)
C60 0.130(7) 0.135(7) 0.129(6) -0.016(5) 0.024(5) 0.014(5)
C61 0.036(4) 0.055(5) 0.045(5) -0.013(4) 0.017(4) -0.011(4)
C62 0.030(4) 0.071(6) 0.037(5) -0.008(4) 0.008(4) -0.016(4)
C63 0.039(5) 0.065(6) 0.047(5) -0.008(5) 0.013(4) -0.020(4)
C64 0.036(5) 0.068(6) 0.055(6) -0.009(5) 0.019(4) -0.024(4)
C65 0.033(4) 0.063(6) 0.048(5) -0.007(4) 0.020(4) -0.014(4)
C66 0.037(4) 0.058(5) 0.040(5) -0.008(4) 0.019(4) -0.015(4)
C67 0.038(5) 0.117(9) 0.081(8) 0.007(6) 0.031(5) -0.018(6)
C68 0.086(5) 0.102(6) 0.102(5) 0.004(4) 0.029(4) 0.006(4)
C69 0.127(7) 0.127(6) 0.137(7) 0.019(4) 0.030(5) -0.002(5)
C70 0.132(7) 0.144(7) 0.130(6) -0.013(5) 0.026(5) -0.002(5)
C71 0.026(4) 0.052(5) 0.033(4) -0.011(4) 0.005(3) -0.007(3)
C72 0.032(4) 0.061(6) 0.042(5) -0.014(4) 0.007(4) -0.013(4)
C73 0.024(4) 0.085(7) 0.037(5) -0.013(5) 0.013(3) -0.010(4)
C74 0.033(4) 0.079(7) 0.044(5) -0.020(5) 0.016(4) -0.009(4)
C75 0.024(4) 0.075(6) 0.043(5) -0.027(5) 0.010(3) -0.007(4)
C76 0.025(4) 0.058(5) 0.037(4) -0.017(4) 0.009(3) -0.007(4)
C77 0.033(5) 0.094(8) 0.060(7) -0.035(6) 0.018(4) -0.004(5)
C78 0.048(6) 0.120(11) 0.058(7) -0.035(7) 0.029(5) -0.010(6)
C79 0.048(6) 0.140(13) 0.069(8) -0.062(8) 0.027(6) -0.019(7)
C80 0.049(6) 0.100(10) 0.081(9) -0.036(7) 0.032(6) -0.007(6)
C81 0.019(3) 0.032(4) 0.023(3) 0.000(3) 0.000(3) 0.002(3)
C82 0.035(4) 0.027(4) 0.036(4) -0.002(3) 0.013(3) -0.002(3)
C83 0.074(7) 0.031(4) 0.044(5) 0.005(4) 0.027(5) 0.004(4)
C84 0.092(8) 0.024(4) 0.057(6) 0.002(4) 0.035(6) 0.005(4)
C85 0.073(7) 0.029(4) 0.054(6) -0.006(4) 0.031(5) 0.003(4)
C86 0.032(4) 0.026(4) 0.031(4) -0.003(3) 0.005(3) 0.004(3)
C87 0.093(9) 0.035(5) 0.065(7) -0.003(5) 0.030(6) 0.001(5)
C88 0.175(16) 0.028(5) 0.064(8) 0.003(5) 0.020(9) 0.020(7)
C89 0.125(14) 0.052(7) 0.136(14) -0.037(8) 0.047(11) -0.020(8)
C90 0.147(14) 0.030(5) 0.130(13) -0.017(6) 0.096(11) -0.009(7)
C91 0.020(3) 0.029(3) 0.024(3) -0.004(3) 0.004(3) -0.005(3)
C92 0.023(3) 0.029(3) 0.022(3) -0.009(3) 0.007(3) -0.002(3)
C93 0.031(4) 0.031(4) 0.041(4) -0.009(3) 0.011(3) 0.002(3)
C94 0.038(4) 0.034(4) 0.033(4) -0.012(3) 0.009(3) -0.010(3)
C95 0.034(4) 0.037(4) 0.026(4) -0.005(3) 0.007(3) -0.007(3)
C96 0.030(4) 0.033(4) 0.025(4) -0.005(3) 0.009(3) 0.000(3)
C97 0.044(5) 0.039(4) 0.044(5) -0.021(4) 0.005(4) -0.009(4)
C98 0.115(11) 0.042(5) 0.059(7) -0.016(5) 0.023(7) -0.032(6)
C99 0.074(7) 0.059(6) 0.054(6) -0.030(5) 0.019(5) -0.005(5)
C100 0.079(8) 0.059(7) 0.059(7) -0.022(5) -0.010(6) -0.018(6)
C101 0.024(3) 0.022(3) 0.025(3) -0.003(3) 0.003(3) -0.003(3)
C102 0.024(3) 0.033(4) 0.025(4) -0.001(3) 0.004(3) -0.004(3)
C103 0.032(4) 0.043(4) 0.027(4) -0.004(3) 0.003(3) -0.002(3)
C104 0.028(4) 0.047(5) 0.036(4) -0.008(4) 0.002(3) -0.010(3)
C105 0.023(4) 0.044(4) 0.039(4) -0.004(3) 0.007(3) -0.002(3)
C106 0.024(3) 0.031(4) 0.027(4) -0.002(3) 0.005(3) 0.001(3)
C107 0.041(5) 0.097(8) 0.036(5) -0.016(5) 0.004(4) -0.036(5)
C108 0.067(8) 0.115(10) 0.071(7) 0.007(7) -0.018(5) -0.071(8)
C109 0.080(10) 0.33(3) 0.154(15) -0.183(18) 0.053(10) -0.108(12)
C110 0.051(7) 0.161(12) 0.137(14) 0.070(10) -0.064(8) -0.049(7)
C111 0.027(3) 0.025(3) 0.022(3) -0.007(3) 0.007(3) -0.007(3)
C112 0.022(3) 0.031(4) 0.033(4) 0.001(3) 0.010(3) -0.006(3)
C113 0.026(4) 0.041(4) 0.036(4) -0.008(3) 0.008(3) -0.010(3)
C114 0.027(4) 0.038(4) 0.054(5) -0.003(4) 0.008(4) -0.014(3)
C115 0.036(4) 0.025(4) 0.042(5) 0.001(3) 0.009(3) -0.007(3)
C116 0.033(4) 0.030(4) 0.026(4) -0.001(3) 0.007(3) -0.007(3)
C117 0.041(5) 0.040(5) 0.083(8) 0.005(5) 0.011(5) -0.021(4)
C118 0.056(7) 0.064(7) 0.119(12) 0.004(7) -0.012(7) -0.039(6)
C119 0.068(8) 0.087(9) 0.111(11) 0.024(8) 0.023(8) -0.044(7)
C120 0.061(7) 0.041(6) 0.125(12) -0.020(6) 0.002(7) -0.020(5)
C121 0.022(3) 0.028(3) 0.025(4) 0.003(3) 0.004(3) -0.003(3)
C122 0.025(4) 0.038(4) 0.037(4) -0.011(3) 0.012(3) -0.005(3)
C123 0.019(3) 0.018(3) 0.025(3) -0.002(2) 0.005(3) -0.003(2)
C124 0.040(4) 0.030(4) 0.033(4) -0.004(3) 0.007(3) 0.001(3)
C125 0.051(5) 0.034(4) 0.063(6) -0.011(4) 0.010(5) 0.000(4)
C126 0.043(5) 0.049(5) 0.066(7) -0.009(5) 0.018(5) -0.018(4)
C127 0.095(11) 0.057(7) 0.113(12) 0.001(8) 0.015(9) -0.021(7)
C128 0.034(5) 0.052(5) 0.060(6) 0.002(5) 0.010(4) -0.007(4)
C129 0.064(7) 0.088(9) 0.064(7) 0.029(7) 0.014(6) -0.010(6)
C130 0.043(5) 0.040(5) 0.050(5) 0.007(4) 0.018(4) -0.006(4)
C131 0.057(7) 0.090(9) 0.058(7) 0.005(6) 0.017(5) -0.023(6)
C132 0.030(4) 0.030(4) 0.037(4) -0.002(3) 0.004(3) -0.004(3)
C133 0.046(5) 0.041(5) 0.062(6) 0.013(4) 0.017(5) 0.014(4)
C134 0.058(6) 0.037(5) 0.054(6) -0.001(4) 0.029(5) -0.001(4)
C135 0.125(12) 0.046(6) 0.052(7) -0.009(5) 0.015(7) 0.010(7)
C136 0.066(7) 0.059(6) 0.053(6) 0.023(5) 0.013(5) 0.015(5)
C137 0.038(5) 0.122(11) 0.082(9) 0.058(8) 0.010(5) 0.019(6)
C138 0.082(8) 0.054(6) 0.067(7) 0.010(5) 0.023(6) 0.001(6)
C139 0.045(5) 0.076(7) 0.066(7) -0.016(6) 0.015(5) -0.020(5)
C140 0.095(5) 0.087(5) 0.090(6) -0.001(4) 0.028(4) 0.008(4)
C141 0.085(5) 0.094(6) 0.084(5) -0.017(4) 0.013(4) -0.013(4)
C142 0.081(8) 0.035(5) 0.051(6) -0.013(4) 0.004(5) -0.001(5)
C143 0.054(6) 0.071(7) 0.044(5) -0.022(5) 0.027(5) -0.008(5)

loop_
_atom_type_symbol
_atom_type_description
_atom_type_scat_dispersion_real
_atom_type_scat_dispersion_imag
_atom_type_scat_source
C C 0.0033 0.0016 'International Tables Vol C Tables 4.2.6.8 and 6.1.1.4'
H H 0.0000 0.0000 'International Tables Vol C Tables 4.2.6.8 and 6.1.1.4'
N N 0.0061 0.0033 'International Tables Vol C Tables 4.2.6.8 and 6.1.1.4'
O O 0.0106 0.0060 'International Tables Vol C Tables 4.2.6.8 and 6.1.1.4'
S S 0.1246 0.1234 'International Tables Vol C Tables 4.2.6.8 and 6.1.1.4'
Cl Cl 0.1484 0.1585 'International Tables Vol C Tables 4.2.6.8 and 6.1.1.4'
Na Na 0.0362 0.0249 'International Tables Vol C Tables 4.2.6.8 and 6.1.1.4'
Ni Ni 0.3393 1.1124 'International Tables Vol C Tables 4.2.6.8 and 6.1.1.4'
Dy Dy -0.1892 4.4098 'International Tables Vol C Tables 4.2.6.8 and 6.1.1.4'

loop_
_geom_angle_atom_site_label_1
_geom_angle_atom_site_label_2
_geom_angle_atom_site_label_3
_geom_angle
O32 Dy1 O37 132.61(17)
O32 Dy1 O36 129.48(18)
O37 Dy1 O36 80.33(17)
O32 Dy1 O35 132.62(18)
O37 Dy1 O35 82.97(17)
O36 Dy1 O35 78.56(17)
O32 Dy1 O13 77.13(17)
O37 Dy1 O13 65.90(16)
O36 Dy1 O13 146.17(17)
O35 Dy1 O13 98.37(17)
O32 Dy1 O15 77.09(18)
O37 Dy1 O15 99.70(16)
O36 Dy1 O15 143.21(16)
O35 Dy1 O15 65.07(17)
O13 Dy1 O15 51.16(16)
O32 Dy1 O16 74.93(18)
O37 Dy1 O16 147.78(17)
O36 Dy1 O16 93.50(17)
O35 Dy1 O16 64.82(18)
O13 Dy1 O16 115.93(16)
O15 Dy1 O16 66.86(16)
O32 Dy1 O21 74.77(16)
O37 Dy1 O21 65.47(15)
O36 Dy1 O21 95.23(15)
O35 Dy1 O21 148.44(17)
O13 Dy1 O21 69.70(15)
O15 Dy1 O21 118.49(15)
O16 Dy1 O21 146.74(17)
O32 Dy1 O18 72.57(17)
O37 Dy1 O18 143.47(16)
O36 Dy1 O18 63.97(17)
O35 Dy1 O18 96.61(17)
O13 Dy1 O18 148.78(16)
O15 Dy1 O18 113.29(15)
O16 Dy1 O18 48.55(16)
O21 Dy1 O18 108.48(15)
O32 Dy1 O19 73.57(17)
O37 Dy1 O19 96.60(15)
O36 Dy1 O19 64.17(16)
O35 Dy1 O19 142.11(16)
O13 Dy1 O19 116.11(15)
O15 Dy1 O19 150.26(15)
O16 Dy1 O19 109.16(16)
O21 Dy1 O19 48.38(15)
O18 Dy1 O19 61.92(15)
O33 Dy2 O34 144.5(2)
O33 Dy2 O26 103.0(2)
O34 Dy2 O26 93.4(2)
O33 Dy2 O18 79.4(2)
O34 Dy2 O18 72.6(2)
O26 Dy2 O18 80.2(2)
O33 Dy2 O19 78.6(2)
O34 Dy2 O19 72.1(2)
O26 Dy2 O19 150.8(2)
O18 Dy2 O19 71.36(17)
O33 Dy2 O29 103.6(2)
O34 Dy2 O29 91.24(19)
O26 Dy2 O29 125.8(2)
O18 Dy2 O29 150.95(17)
O19 Dy2 O29 80.86(17)
O33 Dy2 O27 78.5(2)
O34 Dy2 O27 135.3(2)
O26 Dy2 O27 54.5(2)
O18 Dy2 O27 122.2(2)
O19 Dy2 O27 150.2(2)
O29 Dy2 O27 86.3(2)
O33 Dy2 O28 138.9(2)
O34 Dy2 O28 75.4(2)
O26 Dy2 O28 76.0(2)
O18 Dy2 O28 138.4(2)
O19 Dy2 O28 122.06(19)
O29 Dy2 O28 53.2(2)
O27 Dy2 O28 67.7(2)
O2 Ni1 O37 172.2(2)
O2 Ni1 O13 92.25(19)
O37 Ni1 O13 80.76(19)
O2 Ni1 O1 93.8(2)
O37 Ni1 O1 90.3(2)
O13 Ni1 O1 94.11(19)
O2 Ni1 S1 85.48(14)
O37 Ni1 S1 101.56(15)
O13 Ni1 S1 177.52(15)
O1 Ni1 S1 85.07(15)
O2 Ni1 Cl1 88.13(15)
O37 Ni1 Cl1 88.29(14)
O13 Ni1 Cl1 89.50(14)
O1 Ni1 Cl1 175.86(15)
S1 Ni1 Cl1 91.40(7)
O22 Ni2 O3 93.0(2)
O22 Ni2 O2 173.3(2)
O3 Ni2 O2 90.2(2)
O22 Ni2 N1 88.6(2)
O3 Ni2 N1 175.0(2)
O2 Ni2 N1 88.8(2)
O22 Ni2 O14 91.1(2)
O3 Ni2 O14 78.7(2)
O2 Ni2 O14 95.25(19)
N1 Ni2 O14 96.5(2)
O22 Ni2 S2 90.20(16)
O3 Ni2 S2 80.43(15)
O2 Ni2 S2 84.54(15)
N1 Ni2 S2 104.3(2)
O14 Ni2 S2 159.14(14)
O3 Ni3 O23 91.3(2)
O3 Ni3 O4 90.1(2)
O23 Ni3 O4 173.2(2)
O3 Ni3 N2 174.5(2)
O23 Ni3 N2 90.8(3)
O4 Ni3 N2 88.4(3)
O3 Ni3 O14 79.0(2)
O23 Ni3 O14 92.2(2)
O4 Ni3 O14 94.6(2)
N2 Ni3 O14 95.8(2)
O3 Ni3 S3 80.93(15)
O23 Ni3 S3 89.11(17)
O4 Ni3 S3 84.57(15)
N2 Ni3 S3 104.2(2)
O14 Ni3 S3 159.96(15)
O35 Ni4 O4 173.3(2)
O35 Ni4 O15 81.1(2)
O4 Ni4 O15 92.7(2)
O35 Ni4 O1 89.6(2)
O4 Ni4 O1 93.5(2)
O15 Ni4 O1 95.9(2)
O35 Ni4 S4 100.74(17)
O4 Ni4 S4 85.45(15)
O15 Ni4 S4 177.66(16)
O1 Ni4 S4 85.64(14)
O35 Ni4 Cl2 88.81(16)
O4 Ni4 Cl2 88.57(16)
O15 Ni4 Cl2 87.97(15)
O1 Ni4 Cl2 175.54(15)
S4 Ni4 Cl2 90.58(8)
O6 Ni5 O35 171.4(2)
O6 Ni5 O16 91.0(2)
O35 Ni5 O16 81.4(2)
O6 Ni5 O5 94.0(2)
O35 Ni5 O5 90.8(2)
O16 Ni5 O5 94.3(2)
O6 Ni5 S5 85.99(19)
O35 Ni5 S5 101.59(17)
O16 Ni5 S5 176.97(17)
O5 Ni5 S5 85.48(16)
O6 Ni5 Cl2 87.02(18)
O35 Ni5 Cl2 88.93(16)
O16 Ni5 Cl2 90.86(17)
O5 Ni5 Cl2 174.69(17)
S5 Ni5 Cl2 89.39(8)
O7 Ni6 O24 91.5(3)
O7 Ni6 O6 89.9(3)
O24 Ni6 O6 173.2(3)
O7 Ni6 N3 173.2(3)
O24 Ni6 N3 88.8(3)
O6 Ni6 N3 90.5(3)
O7 Ni6 O17 77.7(2)
O24 Ni6 O17 91.8(3)
O6 Ni6 O17 94.9(2)
N3 Ni6 O17 95.6(3)
O7 Ni6 S6 81.50(17)
O24 Ni6 S6 88.9(2)
O6 Ni6 S6 84.84(16)
N3 Ni6 S6 105.3(3)
O17 Ni6 S6 159.16(17)
O7 Ni7 O26 172.7(3)
O7 Ni7 O25 92.9(3)
O26 Ni7 O25 89.3(3)
O7 Ni7 O8 91.3(3)
O26 Ni7 O8 86.9(2)
O25 Ni7 O8 174.8(3)
O7 Ni7 O17 78.0(2)
O26 Ni7 O17 95.0(2)
O25 Ni7 O17 89.0(3)
O8 Ni7 O17 95.0(2)
O7 Ni7 S7 81.87(18)
O26 Ni7 S7 105.05(19)
O25 Ni7 S7 92.1(2)
O8 Ni7 S7 85.36(16)
O17 Ni7 S7 159.89(17)
O5 Ni8 O36 88.9(2)
O5 Ni8 O8 94.7(2)
O36 Ni8 O8 169.8(2)
O5 Ni8 O34 173.4(2)
O36 Ni8 O34 84.5(2)
O8 Ni8 O34 91.9(2)
O5 Ni8 O18 97.1(2)
O36 Ni8 O18 81.1(2)
O8 Ni8 O18 88.9(2)
O34 Ni8 O18 82.6(2)
O5 Ni8 S8 86.15(16)
O36 Ni8 S8 105.03(15)
O8 Ni8 S8 84.74(17)
O34 Ni8 S8 94.94(18)
O18 Ni8 S8 173.14(17)
O36 Ni9 O10 172.2(2)
O36 Ni9 O19 82.25(19)
O10 Ni9 O19 90.80(19)
O36 Ni9 O9 90.63(19)
O10 Ni9 O9 93.70(19)
O19 Ni9 O9 96.24(18)
O36 Ni9 O34 84.6(2)
O10 Ni9 O34 90.9(2)
O19 Ni9 O34 82.1(2)
O9 Ni9 O34 175.1(2)
O36 Ni9 S9 101.33(15)
O10 Ni9 S9 85.54(14)
O19 Ni9 S9 176.16(15)
O9 Ni9 S9 85.17(13)
O34 Ni9 S9 96.75(18)
O11 Ni10 O30 92.5(2)
O11 Ni10 O10 92.5(2)
O30 Ni10 O10 171.9(2)
O11 Ni10 O29 172.5(2)
O30 Ni10 O29 87.7(2)
O10 Ni10 O29 88.2(2)
O11 Ni10 O20 78.28(19)
O30 Ni10 O20 91.8(2)
O10 Ni10 O20 95.40(19)
O29 Ni10 O20 94.2(2)
O11 Ni10 S10 81.25(15)
O30 Ni10 S10 90.58(16)
O10 Ni10 S10 83.93(15)
O29 Ni10 S10 106.26(16)
O20 Ni10 S10 159.47(14)
O11 Ni11 O31 90.7(2)
O11 Ni11 O12 90.68(19)
O31 Ni11 O12 174.6(2)
O11 Ni11 N4 173.4(2)
O31 Ni11 N4 91.5(2)
O12 Ni11 N4 87.7(2)
O11 Ni11 O20 78.01(18)
O31 Ni11 O20 90.2(2)
O12 Ni11 O20 95.29(19)
N4 Ni11 O20 95.7(2)
O11 Ni11 S11 81.37(14)
O31 Ni11 S11 90.39(16)
O12 Ni11 S11 84.60(14)
N4 Ni11 S11 104.88(18)
O20 Ni11 S11 159.38(14)
O12 Ni12 O37 173.80(19)
O12 Ni12 O21 91.99(19)
O37 Ni12 O21 82.16(19)
O12 Ni12 O9 93.58(19)
O37 Ni12 O9 88.92(19)
O21 Ni12 O9 94.11(18)
O12 Ni12 S12 85.04(14)
O37 Ni12 S12 100.82(15)
O21 Ni12 S12 177.01(15)
O9 Ni12 S12 85.78(13)
O12 Ni12 Cl1 89.41(14)
O37 Ni12 Cl1 88.65(14)
O21 Ni12 Cl1 91.15(14)
O9 Ni12 Cl1 173.86(14)
S12 Ni12 Cl1 89.14(7)
O12 Ni12 Na1 87.35(15)
O37 Ni12 Na1 86.95(15)
O21 Ni12 Na1 42.61(15)
O9 Ni12 Na1 136.67(15)
S12 Ni12 Na1 137.31(10)
Cl1 Ni12 Na1 48.78(9)
Ni12 Cl1 Ni1 81.24(6)
Ni12 Cl1 Na1 87.03(12)
Ni1 Cl1 Na1 90.69(12)
Ni5 Cl2 Ni4 81.27(7)
Ni5 Cl2 Na2 90.38(14)
Ni4 Cl2 Na2 90.82(13)
C12 S1 C6 100.1(3)
C12 S1 Ni1 95.5(2)
C6 S1 Ni1 96.7(3)
C22 S2 C16 102.9(3)
C22 S2 Ni2 93.6(3)
C16 S2 Ni2 93.1(2)
C26 S3 C32 106.4(4)
C26 S3 Ni3 92.5(3)
C32 S3 Ni3 93.5(3)
C2 S4 C36 101.4(4)
C2 S4 Ni4 96.2(3)
C36 S4 Ni4 95.9(3)
C46 S5 C52 99.3(4)
C46 S5 Ni5 96.0(3)
C52 S5 Ni5 95.2(3)
C56 S6 C62 101.9(5)
C56 S6 Ni6 93.6(3)
C62 S6 Ni6 94.9(3)
C72 S7 C66 102.9(5)
C72 S7 Ni7 94.0(3)
C66 S7 Ni7 94.0(3)
C42 S8 C76 99.1(4)
C42 S8 Ni8 95.7(3)
C76 S8 Ni8 96.3(3)
C92 S9 C86 99.5(3)
C92 S9 Ni9 96.0(2)
C86 S9 Ni9 96.1(2)
C102 S10 C96 101.7(4)
C102 S10 Ni10 93.9(2)
C96 S10 Ni10 94.2(3)
C106 S11 C112 101.8(3)
C106 S11 Ni11 94.5(2)
C112 S11 Ni11 93.7(2)
C82 S12 C116 100.4(4)
C82 S12 Ni12 96.0(3)
C116 S12 Ni12 96.5(2)
O21 Na1 N4 80.5(2)
O21 Na1 O13 73.3(2)
N4 Na1 O13 150.4(3)
O21 Na1 N1 146.5(3)
N4 Na1 N1 124.3(3)
O13 Na1 N1 76.0(2)
O21 Na1 Cl1 79.84(18)
N4 Na1 Cl1 85.0(2)
O13 Na1 Cl1 76.93(18)
N1 Na1 Cl1 80.5(2)
O21 Na1 Ni12 35.85(13)
N4 Na1 Ni12 77.30(18)
O13 Na1 Ni12 73.36(16)
N1 Na1 Ni12 121.1(2)
Cl1 Na1 Ni12 44.19(8)
N3 Na2 O15 144.0(4)
N3 Na2 N2 124.0(4)
O15 Na2 N2 78.0(3)
N3 Na2 O16 79.8(3)
O15 Na2 O16 68.0(2)
N2 Na2 O16 141.3(3)
N3 Na2 Cl2 83.3(3)
O15 Na2 Cl2 72.9(2)
N2 Na2 Cl2 79.1(3)
O16 Na2 Cl2 73.7(2)
C1 O1 Ni4 116.3(4)
C1 O1 Ni1 116.3(4)
Ni4 O1 Ni1 126.1(2)
C11 O2 Ni1 119.3(4)
C11 O2 Ni2 117.5(4)
Ni1 O2 Ni2 122.9(2)
C21 O3 Ni3 117.0(5)
C21 O3 Ni2 116.6(5)
Ni3 O3 Ni2 98.9(2)
C31 O4 Ni3 118.6(5)
C31 O4 Ni4 118.7(5)
Ni3 O4 Ni4 122.7(3)
C41 O5 Ni8 116.9(5)
C41 O5 Ni5 116.9(5)
Ni8 O5 Ni5 125.6(3)
C51 O6 Ni5 117.7(6)
C51 O6 Ni6 118.0(6)
Ni5 O6 Ni6 124.3(3)
C61 O7 Ni7 118.1(6)
C61 O7 Ni6 118.3(5)
Ni7 O7 Ni6 100.9(3)
C71 O8 Ni7 116.3(5)
C71 O8 Ni8 119.0(5)
Ni7 O8 Ni8 124.5(3)
C81 O9 Ni12 116.0(4)
C81 O9 Ni9 116.7(4)
Ni12 O9 Ni9 125.6(2)
C91 O10 Ni9 118.2(4)
C91 O10 Ni10 117.8(4)
Ni9 O10 Ni10 123.4(2)
C101 O11 Ni10 118.9(4)
C101 O11 Ni11 118.5(4)
Ni10 O11 Ni11 101.3(2)
C111 O12 Ni12 118.9(4)
C111 O12 Ni11 117.9(4)
Ni12 O12 Ni11 123.1(2)
C121 O13 Ni1 112.4(4)
C121 O13 Dy1 96.9(4)
Ni1 O13 Dy1 101.07(19)
C121 O13 Na1 133.7(5)
Ni1 O13 Na1 102.8(2)
Dy1 O13 Na1 105.1(2)
C121 O14 Ni2 124.0(4)
C121 O14 Ni3 124.9(4)
Ni2 O14 Ni3 94.8(2)
C121 O15 Ni4 110.7(4)
C121 O15 Na2 129.3(5)
Ni4 O15 Na2 107.8(3)
C121 O15 Dy1 94.4(4)
Ni4 O15 Dy1 100.7(2)
Na2 O15 Dy1 109.6(2)
C122 O16 Ni5 114.6(5)
C122 O16 Na2 127.2(5)
Ni5 O16 Na2 104.5(3)
C122 O16 Dy1 99.4(4)
Ni5 O16 Dy1 101.3(2)
Na2 O16 Dy1 106.4(2)
C122 O17 Ni6 123.4(5)
C122 O17 Ni7 123.2(5)
Ni6 O17 Ni7 95.3(2)
C122 O18 Ni8 110.5(5)
C122 O18 Dy2 136.7(5)
Ni8 O18 Dy2 100.1(2)
C122 O18 Dy1 93.7(5)
Ni8 O18 Dy1 98.9(2)
Dy2 O18 Dy1 111.38(18)
C123 O19 Ni9 111.7(4)
C123 O19 Dy2 134.6(4)
Ni9 O19 Dy2 101.21(19)
C123 O19 Dy1 94.8(4)
Ni9 O19 Dy1 97.84(18)
Dy2 O19 Dy1 111.18(18)
C123 O20 Ni11 124.2(4)
C123 O20 Ni10 124.3(4)
Ni11 O20 Ni10 94.45(18)
C123 O21 Ni12 114.5(4)
C123 O21 Na1 131.6(4)
Ni12 O21 Na1 101.5(2)
C123 O21 Dy1 99.3(4)
Ni12 O21 Dy1 99.90(19)
Na1 O21 Dy1 105.4(2)
C124 O22 Ni2 128.4(5)
C124 O23 Ni3 129.2(5)
C126 O24 Ni6 127.9(6)
C126 O25 Ni7 129.5(7)
C128 O26 Ni7 133.5(6)
C128 O26 Dy2 93.6(5)
Ni7 O26 Dy2 125.7(3)
C128 O27 Dy2 92.6(6)
C130 O28 Dy2 92.4(6)
C130 O29 Ni10 124.8(5)
C130 O29 Dy2 95.6(5)
Ni10 O29 Dy2 124.3(2)
C132 O30 Ni10 127.3(5)
C132 O31 Ni11 129.0(5)
C134 O32 Dy1 148.9(6)
C134 O33 Dy2 138.0(6)
Ni8 O34 Ni9 92.8(3)
Ni8 O34 Dy2 102.5(3)
Ni9 O34 Dy2 102.9(3)
Ni8 O34 H34 110.8
Ni9 O34 H34 127.6
Dy2 O34 H34 115.6
Ni4 O35 Ni5 100.7(2)
Ni4 O35 Dy1 107.0(2)
Ni5 O35 Dy1 108.5(2)
Ni4 O35 H35A 109.1
Ni5 O35 H35A 99.4
Dy1 O35 H35A 128.6
Ni9 O36 Ni8 96.2(2)
Ni9 O36 Dy1 109.8(2)
Ni8 O36 Dy1 110.8(2)
Ni9 O36 H36A 118.8
Ni8 O36 H36A 115.9
Dy1 O36 H36A 105.1
Ni1 O37 Ni12 101.5(2)
Ni1 O37 Dy1 106.9(2)
Ni12 O37 Dy1 109.0(2)
Ni1 O37 H37A 126.1
Ni12 O37 H37A 115.6
Dy1 O37 H37A 96.9
C150 O45 C15A 41(2)
C17A O47 C178 40(2)
C136 N1 C137 108.7(8)
C136 N1 Ni2 114.5(6)
C137 N1 Ni2 113.1(6)
C136 N1 Na1 63.2(6)
C137 N1 Na1 119.4(7)
Ni2 N1 Na1 124.9(3)
C139 N2 C138 110.4(8)
C139 N2 Ni3 115.2(6)
C138 N2 Ni3 113.1(6)
C139 N2 Na2 111.2(6)
C138 N2 Na2 73.6(6)
Ni3 N2 Na2 125.6(3)
C141 N3 C140 111.8(11)
C141 N3 Ni6 112.1(8)
C140 N3 Ni6 113.6(8)
C141 N3 Na2 116.0(8)
C140 N3 Na2 69.3(7)
Ni6 N3 Na2 125.8(4)
C142 N4 C143 112.4(7)
C142 N4 Ni11 113.5(6)
C143 N4 Ni11 112.8(5)
C142 N4 Na1 78.1(5)
C143 N4 Na1 112.8(6)
Ni11 N4 Na1 122.5(3)
C154 N8 C152 126.3(9)
C154 N8 C153 116.9(10)
C152 N8 C153 116.8(10)
C158 N9 C157 119.9(19)
C158 N9 C156 113.6(19)
C157 N9 C156 125.9(19)
C162 N10 C160 120.3(15)
C162 N10 C161 118.6(14)
C160 N10 C161 121.1(19)
C166 N11 C165 116.4(18)
C166 N11 C164 110.8(16)
C165 N11 C164 132(3)
C170 N12 C169 121(2)
C170 N12 C168 122(2)
C169 N12 C168 116(2)
C174 N13 C173 121.1(10)
C174 N13 C172 121.2(10)
C173 N13 C172 116.8(11)
O1 C1 C2 121.9(7)
O1 C1 C6 122.6(6)
C2 C1 C6 115.5(7)
C3 C2 C1 120.1(8)
C3 C2 S4 120.5(6)
C1 C2 S4 119.3(6)
C4 C3 C2 124.4(8)
C4 C3 H3 117.8
C2 C3 H3 117.8
C3 C4 C5 115.4(8)
C3 C4 C7 123.4(8)
C5 C4 C7 121.1(9)
C6 C5 C4 122.5(8)
C6 C5 H5 118.8
C4 C5 H5 118.8
C5 C6 C1 122.0(7)
C5 C6 S1 119.3(6)
C1 C6 S1 118.7(5)
C8 C7 C9 109.8(12)
C8 C7 C4 112.6(9)
C9 C7 C4 110.6(9)
C8 C7 C10 109.5(12)
C9 C7 C10 107.0(12)
C4 C7 C10 107.1(10)
C7 C8 H8A 109.5
C7 C8 H8B 109.5
H8A C8 H8B 109.5
C7 C8 H8C 109.5
H8A C8 H8C 109.5
H8B C8 H8C 109.5
C7 C9 H9A 109.5
C7 C9 H9B 109.5
H9A C9 H9B 109.5
C7 C9 H9C 109.5
H9A C9 H9C 109.5
H9B C9 H9C 109.5
C7 C10 H10A 109.5
C7 C10 H10B 109.5
H10A C10 H10B 109.5
C7 C10 H10C 109.5
H10A C10 H10C 109.5
H10B C10 H10C 109.5
O2 C11 C16 123.3(6)
O2 C11 C12 120.2(6)
C16 C11 C12 116.3(7)
C13 C12 C11 121.7(7)
C13 C12 S1 118.7(6)
C11 C12 S1 119.4(6)
C12 C13 C14 121.2(7)
C12 C13 H13 119.4
C14 C13 H13 119.4
C15 C14 C13 116.4(7)
C15 C14 C17 124.7(7)
C13 C14 C17 118.7(7)
C14 C15 C16 123.2(7)
C14 C15 H15 118.4
C16 C15 H15 118.4
C15 C16 C11 120.9(7)
C15 C16 S2 119.5(5)
C11 C16 S2 119.4(5)
C18 C17 C14 109.9(7)
C18 C17 C19 108.9(9)
C14 C17 C19 108.8(7)
C18 C17 C20 107.4(8)
C14 C17 C20 110.6(7)
C19 C17 C20 111.1(9)
C17 C18 H18A 109.5
C17 C18 H18B 109.5
H18A C18 H18B 109.5
C17 C18 H18C 109.5
H18A C18 H18C 109.5
H18B C18 H18C 109.5
C17 C19 H19A 109.5
C17 C19 H19B 109.5
H19A C19 H19B 109.5
C17 C19 H19C 109.5
H19A C19 H19C 109.5
H19B C19 H19C 109.5
C17 C20 H20A 109.5
C17 C20 H20B 109.5
H20A C20 H20B 109.5
C17 C20 H20C 109.5
H20A C20 H20C 109.5
H20B C20 H20C 109.5
O3 C21 C26 121.0(7)
O3 C21 C22 121.8(7)
C26 C21 C22 117.2(7)
C21 C22 C23 120.9(7)
C21 C22 S2 116.6(6)
C23 C22 S2 122.4(6)
C24 C23 C22 121.8(8)
C24 C23 H23 119.1
C22 C23 H23 119.1
C23 C24 C25 117.0(7)
C23 C24 C27 119.9(8)
C25 C24 C27 123.1(8)
C26 C25 C24 121.4(8)
C26 C25 H25 119.3
C24 C25 H25 119.3
C25 C26 C21 121.7(8)
C25 C26 S3 120.8(7)
C21 C26 S3 117.2(6)
C28 C27 C30 107.9(10)
C28 C27 C24 114.9(8)
C30 C27 C24 110.0(9)
C28 C27 C29 108.0(11)
C30 C27 C29 106.7(12)
C24 C27 C29 109.1(9)
C27 C28 H28A 109.5
C27 C28 H28B 109.5
H28A C28 H28B 109.5
C27 C28 H28C 109.5
H28A C28 H28C 109.5
H28B C28 H28C 109.5
C27 C29 H29A 109.5
C27 C29 H29B 109.5
H29A C29 H29B 109.5
C27 C29 H29C 109.5
H29A C29 H29C 109.5
H29B C29 H29C 109.5
C27 C30 H30A 109.5
C27 C30 H30B 109.5
H30A C30 H30B 109.5
C27 C30 H30C 109.5
H30A C30 H30C 109.5
H30B C30 H30C 109.5
O4 C31 C32 123.5(7)
O4 C31 C36 121.2(7)
C32 C31 C36 115.3(7)
C33 C32 C31 121.5(7)
C33 C32 S3 119.2(6)
C31 C32 S3 119.1(6)
C34 C33 C32 122.8(8)
C34 C33 H33 118.6
C32 C33 H33 118.6
C33 C34 C35 115.5(8)
C33 C34 C37 121.9(9)
C35 C34 C37 122.6(9)
C36 C35 C34 122.9(8)
C36 C35 H35 118.6
C34 C35 H35 118.6
C35 C36 C31 122.0(8)
C35 C36 S4 119.3(6)
C31 C36 S4 118.7(6)
C40 C37 C39 113.6(13)
C40 C37 C34 113.1(9)
C39 C37 C34 109.8(10)
C40 C37 C38 107.0(12)
C39 C37 C38 103.8(11)
C34 C37 C38 109.1(9)
C37 C38 H38A 109.5
C37 C38 H38B 109.5
H38A C38 H38B 109.5
C37 C38 H38C 109.5
H38A C38 H38C 109.5
H38B C38 H38C 109.5
C37 C39 H39A 109.5
C37 C39 H39B 109.5
H39A C39 H39B 109.5
C37 C39 H39C 109.5
H39A C39 H39C 109.5
H39B C39 H39C 109.5
C37 C40 H40A 109.5
C37 C40 H40B 109.5
H40A C40 H40B 109.5
C37 C40 H40C 109.5
H40A C40 H40C 109.5
H40B C40 H40C 109.5
O5 C41 C46 122.5(8)
O5 C41 C42 122.4(8)
C46 C41 C42 115.1(8)
C43 C42 C41 122.1(8)
C43 C42 S8 119.3(7)
C41 C42 S8 118.6(6)
C42 C43 C44 122.4(9)
C42 C43 H43 118.8
C44 C43 H43 118.8
C43 C44 C45 116.2(9)
C43 C44 C47 120.9(10)
C45 C44 C47 122.9(10)
C46 C45 C44 121.2(9)
C46 C45 H45 119.4
C44 C45 H45 119.4
C45 C46 C41 122.7(9)
C45 C46 S5 118.1(8)
C41 C46 S5 119.1(7)
C48 C47 C49 108.4(14)
C48 C47 C44 109.3(11)
C49 C47 C44 111.4(11)
C48 C47 C50 111.2(15)
C49 C47 C50 107.4(14)
C44 C47 C50 109.0(12)
C47 C48 H48A 109.5
C47 C48 H48B 109.5
H48A C48 H48B 109.5
C47 C48 H48C 109.5
H48A C48 H48C 109.5
H48B C48 H48C 109.5
C47 C49 H49A 109.5
C47 C49 H49B 109.5
H49A C49 H49B 109.5
C47 C49 H49C 109.5
H49A C49 H49C 109.5
H49B C49 H49C 109.5
C47 C50 H50A 109.5
C47 C50 H50B 109.5
H50A C50 H50B 109.5
C47 C50 H50C 109.5
H50A C50 H50C 109.5
H50B C50 H50C 109.5
O6 C51 C56 122.6(10)
O6 C51 C52 121.6(8)
C56 C51 C52 115.8(8)
C51 C52 C53 122.9(9)
C51 C52 S5 119.2(6)
C53 C52 S5 117.8(8)
C54 C53 C52 119.9(10)
C54 C53 H53 120.0
C52 C53 H53 120.0
C55 C54 C53 117.5(9)
C55 C54 C57 122.0(10)
C53 C54 C57 120.4(12)
C54 C55 C56 123.1(9)
C54 C55 H55 118.4
C56 C55 H55 118.4
C51 C56 C55 120.6(11)
C51 C56 S6 120.3(8)
C55 C56 S6 119.0(8)
C59 C57 C60 106.2(15)
C59 C57 C58 106.3(15)
C60 C57 C58 111.0(18)
C59 C57 C54 113.4(16)
C60 C57 C54 108.0(12)
C58 C57 C54 111.8(12)
C57 C58 H58A 109.5
C57 C58 H58B 109.5
H58A C58 H58B 109.5
C57 C58 H58C 109.5
H58A C58 H58C 109.5
H58B C58 H58C 109.5
C57 C59 H59A 109.5
C57 C59 H59B 109.5
H59A C59 H59B 109.5
C57 C59 H59C 109.5
H59A C59 H59C 109.5
H59B C59 H59C 109.5
C57 C60 H60A 109.5
C57 C60 H60B 109.5
H60A C60 H60B 109.5
C57 C60 H60C 109.5
H60A C60 H60C 109.5
H60B C60 H60C 109.5
O7 C61 C66 121.0(8)
O7 C61 C62 121.0(8)
C66 C61 C62 117.9(8)
C63 C62 C61 122.0(9)
C63 C62 S6 121.6(7)
C61 C62 S6 116.4(6)
C62 C63 C64 119.3(9)
C62 C63 H63 120.3
C64 C63 H63 120.3
C65 C64 C63 118.9(8)
C65 C64 C67 122.6(10)
C63 C64 C67 118.4(9)
C64 C65 C66 121.8(9)
C64 C65 H65 119.1
C66 C65 H65 119.1
C65 C66 C61 119.7(9)
C65 C66 S7 123.1(7)
C61 C66 S7 117.1(6)
C69 C67 C68 120.6(14)
C69 C67 C64 110.7(14)
C68 C67 C64 112.1(11)
C69 C67 C70 109.1(15)
C68 C67 C70 95.3(14)
C64 C67 C70 107.3(12)
C67 C68 H68A 109.5
C67 C68 H68B 109.5
H68A C68 H68B 109.5
C67 C68 H68C 109.5
H68A C68 H68C 109.5
H68B C68 H68C 109.5
C67 C69 H69A 109.5
C67 C69 H69B 109.5
H69A C69 H69B 109.5
C67 C69 H69C 109.5
H69A C69 H69C 109.5
H69B C69 H69C 109.5
C67 C70 H70A 109.5
C67 C70 H70B 109.5
H70A C70 H70B 109.5
C67 C70 H70C 109.5
H70A C70 H70C 109.5
H70B C70 H70C 109.5
O8 C71 C72 124.3(8)
O8 C71 C76 120.5(7)
C72 C71 C76 115.1(8)
C73 C72 C71 121.9(9)
C73 C72 S7 118.7(8)
C71 C72 S7 119.5(7)
C72 C73 C74 121.9(9)
C72 C73 H73 119.1
C74 C73 H73 119.1
C75 C74 C73 116.7(8)
C75 C74 C77 120.3(10)
C73 C74 C77 122.9(9)
C76 C75 C74 121.8(10)
C76 C75 H75 119.1
C74 C75 H75 119.1
C75 C76 C71 122.5(9)
C75 C76 S8 118.1(8)
C71 C76 S8 119.2(6)
C80 C77 C78 108.9(9)
C80 C77 C74 108.4(10)
C78 C77 C74 111.8(10)
C80 C77 C79 110.9(11)
C78 C77 C79 108.7(10)
C74 C77 C79 108.2(8)
C77 C78 H78A 109.5
C77 C78 H78B 109.5
H78A C78 H78B 109.5
C77 C78 H78C 109.5
H78A C78 H78C 109.5
H78B C78 H78C 109.5
C77 C79 H79A 109.5
C77 C79 H79B 109.5
H79A C79 H79B 109.5
C77 C79 H79C 109.5
H79A C79 H79C 109.5
H79B C79 H79C 109.5
C77 C80 H80A 109.5
C77 C80 H80B 109.5
H80A C80 H80B 109.5
C77 C80 H80C 109.5
H80A C80 H80C 109.5
H80B C80 H80C 109.5
O9 C81 C82 123.5(6)
O9 C81 C86 123.2(7)
C82 C81 C86 113.4(7)
C83 C82 C81 123.2(7)
C83 C82 S12 118.7(6)
C81 C82 S12 118.1(6)
C82 C83 C84 122.9(8)
C82 C83 H83 118.5
C84 C83 H83 118.5
C85 C84 C83 114.8(8)
C85 C84 C87 124.4(9)
C83 C84 C87 120.7(9)
C86 C85 C84 122.8(8)
C86 C85 H85 118.6
C84 C85 H85 118.6
C85 C86 C81 122.5(8)
C85 C86 S9 119.1(6)
C81 C86 S9 118.2(6)
C88 C87 C90 110.3(11)
C88 C87 C84 111.1(10)
C90 C87 C84 111.8(9)
C88 C87 C89 107.2(12)
C90 C87 C89 109.2(12)
C84 C87 C89 107.0(10)
C87 C88 H88A 109.5
C87 C88 H88B 109.5
H88A C88 H88B 109.5
C87 C88 H88C 109.5
H88A C88 H88C 109.5
H88B C88 H88C 109.5
C87 C89 H89A 109.5
C87 C89 H89B 109.5
H89A C89 H89B 109.5
C87 C89 H89C 109.5
H89A C89 H89C 109.5
H89B C89 H89C 109.5
C87 C90 H90A 109.5
C87 C90 H90B 109.5
H90A C90 H90B 109.5
C87 C90 H90C 109.5
H90A C90 H90C 109.5
H90B C90 H90C 109.5
O10 C91 C96 123.8(7)
O10 C91 C92 121.0(6)
C96 C91 C92 115.2(6)
C93 C92 C91 121.7(7)
C93 C92 S9 118.9(6)
C91 C92 S9 119.2(5)
C92 C93 C94 121.7(7)
C92 C93 H93 119.2
C94 C93 H93 119.2
C95 C94 C93 116.8(7)
C95 C94 C97 123.0(8)
C93 C94 C97 120.2(8)
C94 C95 C96 122.1(7)
C94 C95 H95 118.9
C96 C95 H95 118.9
C95 C96 C91 122.3(7)
C95 C96 S10 118.7(6)
C91 C96 S10 118.9(5)
C98 C97 C94 109.3(8)
C98 C97 C99 109.1(9)
C94 C97 C99 109.4(7)
C98 C97 C100 107.6(9)
C94 C97 C100 111.8(8)
C99 C97 C100 109.5(9)
C97 C98 H98A 109.5
C97 C98 H98B 109.5
H98A C98 H98B 109.5
C97 C98 H98C 109.5
H98A C98 H98C 109.5
H98B C98 H98C 109.5
C97 C99 H99A 109.5
C97 C99 H99B 109.5
H99A C99 H99B 109.5
C97 C99 H99C 109.5
H99A C99 H99C 109.5
H99B C99 H99C 109.5
C97 C100 H10D 109.5
C97 C100 H10E 109.5
H10D C100 H10E 109.5
C97 C100 H10F 109.5
H10D C100 H10F 109.5
H10E C100 H10F 109.5
O11 C101 C106 122.1(6)
O11 C101 C102 120.2(6)
C106 C101 C102 117.7(6)
C103 C102 C101 119.9(7)
C103 C102 S10 122.4(6)
C101 C102 S10 117.7(5)
C104 C103 C102 122.7(7)
C104 C103 H103 118.7
C102 C103 H103 118.7
C103 C104 C105 116.6(7)
C103 C104 C107 121.3(8)
C105 C104 C107 122.1(8)
C106 C105 C104 121.1(7)
C106 C105 H105 119.4
C104 C105 H105 119.4
C105 C106 C101 121.6(7)
C105 C106 S11 122.2(6)
C101 C106 S11 116.3(5)
C108 C107 C109 109.7(14)
C108 C107 C104 112.7(8)
C109 C107 C104 110.2(9)
C108 C107 C110 108.4(11)
C109 C107 C110 109.4(16)
C104 C107 C110 106.3(10)
C107 C108 H10G 109.5
C107 C108 H10H 109.5
H10G C108 H10H 109.5
C107 C108 H10I 109.5
H10G C108 H10I 109.5
H10H C108 H10I 109.5
C107 C109 H10J 109.5
C107 C109 H10K 109.5
H10J C109 H10K 109.5
C107 C109 H10L 109.5
H10J C109 H10L 109.5
H10K C109 H10L 109.5
C107 C110 H11A 109.5
C107 C110 H11B 109.5
H11A C110 H11B 109.5
C107 C110 H11C 109.5
H11A C110 H11C 109.5
H11B C110 H11C 109.5
O12 C111 C112 124.0(6)
O12 C111 C116 121.3(6)
C112 C111 C116 114.7(6)
C113 C112 C111 122.9(7)
C113 C112 S11 118.0(6)
C111 C112 S11 119.2(5)
C114 C113 C112 122.3(7)
C114 C113 H113 118.9
C112 C113 H113 118.9
C113 C114 C115 116.3(7)
C113 C114 C117 123.3(8)
C115 C114 C117 120.4(8)
C116 C115 C114 121.6(7)
C116 C115 H115 119.2
C114 C115 H115 119.2
C115 C116 C111 122.2(7)
C115 C116 S12 119.6(6)
C111 C116 S12 118.1(5)
C120 C117 C119 110.8(11)
C120 C117 C118 108.2(10)
C119 C117 C118 108.8(10)
C120 C117 C114 109.8(8)
C119 C117 C114 108.8(9)
C118 C117 C114 110.4(8)
C117 C118 H11D 109.5
C117 C118 H11E 109.5
H11D C118 H11E 109.5
C117 C118 H11F 109.5
H11D C118 H11F 109.5
H11E C118 H11F 109.5
C117 C119 H11G 109.5
C117 C119 H11H 109.5
H11G C119 H11H 109.5
C117 C119 H11I 109.5
H11G C119 H11I 109.5
H11H C119 H11I 109.5
C117 C120 H12A 109.5
C117 C120 H12B 109.5
H12A C120 H12B 109.5
C117 C120 H12C 109.5
H12A C120 H12C 109.5
H12B C120 H12C 109.5
O14 C121 O13 122.0(6)
O14 C121 O15 121.0(6)
O13 C121 O15 117.0(6)
O16 C122 O18 117.3(7)
O16 C122 O17 121.9(7)
O18 C122 O17 120.8(7)
O20 C123 O21 122.8(6)
O20 C123 O19 120.5(6)
O21 C123 O19 116.7(6)
O23 C124 O22 125.9(7)
O23 C124 C125 118.6(8)
O22 C124 C125 115.5(7)
C124 C125 H12D 109.5
C124 C125 H12E 109.5
H12D C125 H12E 109.5
C124 C125 H12F 109.5
H12D C125 H12F 109.5
H12E C125 H12F 109.5
O24 C126 O25 125.9(10)
O24 C126 C127 117.8(10)
O25 C126 C127 116.3(11)
C126 C127 H12G 109.5
C126 C127 H12H 109.5
H12G C127 H12H 109.5
C126 C127 H12I 109.5
H12G C127 H12I 109.5
H12H C127 H12I 109.5
O27 C128 O26 118.6(9)
O27 C128 C129 122.6(10)
O26 C128 C129 118.6(9)
C128 C129 H12J 109.5
C128 C129 H12K 109.5
H12J C129 H12K 109.5
C128 C129 H12L 109.5
H12J C129 H12L 109.5
H12K C129 H12L 109.5
O28 C130 O29 118.3(9)
O28 C130 C131 122.0(9)
O29 C130 C131 119.5(9)
C130 C131 H13A 109.5
C130 C131 H13B 109.5
H13A C131 H13B 109.5
C130 C131 H13C 109.5
H13A C131 H13C 109.5
H13B C131 H13C 109.5
O31 C132 O30 127.7(7)
O31 C132 C133 116.7(7)
O30 C132 C133 115.6(7)
C132 C133 H13D 109.5
C132 C133 H13E 109.5
H13D C133 H13E 109.5
C132 C133 H13F 109.5
H13D C133 H13F 109.5
H13E C133 H13F 109.5
O32 C134 O33 124.1(8)
O32 C134 C135 119.1(9)
O33 C134 C135 116.7(9)
C134 C135 H13G 109.5
C134 C135 H13H 109.5
H13G C135 H13H 109.5
C134 C135 H13I 109.5
H13G C135 H13I 109.5
H13H C135 H13I 109.5
N1 C137 H13J 109.5
N1 C137 H13K 109.5
H13J C137 H13K 109.5
N1 C137 H13L 109.5
H13J C137 H13L 109.5
H13K C137 H13L 109.5
N2 C139 H13M 109.5
N2 C139 H13N 109.5
H13M C139 H13N 109.5
N2 C139 H13O 109.5
H13M C139 H13O 109.5
H13N C139 H13O 109.5
N4 C143 H14D 109.5
N4 C143 H14E 109.5
H14D C143 H14E 109.5
N4 C143 H14F 109.5
H14D C143 H14F 109.5
H14E C143 H14F 109.5
C145 C144 H14G 109.5
C145 C144 H14H 109.5
H14G C144 H14H 109.5
C145 C144 H14I 109.5
H14G C144 H14I 109.5
H14H C144 H14I 109.5
N5 C145 C144 177.9(19)
C147 C146 H14J 109.5
C147 C146 H14K 109.5
H14J C146 H14K 109.5
C147 C146 H14L 109.5
H14J C146 H14L 109.5
H14K C146 H14L 109.5
N6 C147 C146 177(3)
N7A C148 N7 26.9(15)
C150 C149 N7A 53(2)
C15A C151 N7 33.6(13)
N8 C152 H15A 109.5
N8 C152 H15B 109.5
H15A C152 H15B 109.5
N8 C152 H15C 109.5
H15A C152 H15C 109.5
H15B C152 H15C 109.5
N8 C153 H15D 109.5
N8 C153 H15E 109.5
H15D C153 H15E 109.5
N8 C153 H15F 109.5
H15D C153 H15F 109.5
H15E C153 H15F 109.5
O40 C154 N8 121.0(9)
O40 C154 C155 122.2(9)
N8 C154 C155 116.9(9)
C154 C155 H15G 109.5
C154 C155 H15H 109.5
H15G C155 H15H 109.5
C154 C155 H15I 109.5
H15G C155 H15I 109.5
H15H C155 H15I 109.5
N9 C156 H15J 110.7
N9 C156 H15K 106.8
H15J C156 H15K 109.4
N9 C156 H15L 110.9
H15J C156 H15L 109.5
H15K C156 H15L 109.5
N9 C157 H15M 109.5
N9 C157 H15N 109.5
H15M C157 H15N 109.5
N9 C157 H15O 109.5
H15M C157 H15O 109.5
H15N C157 H15O 109.5
O41 C158 N9 118.2(19)
O41 C158 C159 122(2)
N9 C158 C159 120(2)
C158 C159 H15P 109.5
C158 C159 H15Q 109.5
H15P C159 H15Q 109.5
C158 C159 H15R 109.5
H15P C159 H15R 109.5
H15Q C159 H15R 109.5
O42 C162 N10 118.0(16)
O42 C162 C163 124.8(19)
N10 C162 C163 117.2(14)
O43 C166 N11 119(2)
O43 C166 C167 126(4)
N11 C166 C167 108.2(16)
N12 C168 H16S 109.5
N12 C168 H16T 109.5
H16S C168 H16T 109.5
N12 C168 H16U 109.5
H16S C168 H16U 109.5
H16T C168 H16U 109.5
N12 C169 H16V 109.5
N12 C169 H16W 109.5
H16V C169 H16W 109.5
N12 C169 H16$ 109.5
H16V C169 H16$ 109.5
H16W C169 H16$ 109.5
O44 C170 N12 119(3)
O44 C170 C171 124(3)
N12 C170 C171 117(2)
C170 C171 H17A 109.5
C170 C171 H17B 109.5
H17A C171 H17B 109.5
C170 C171 H17C 109.5
H17A C171 H17C 109.5
H17B C171 H17C 109.5
N13 C172 H17D 109.5
N13 C172 H17E 109.5
H17D C172 H17E 109.5
N13 C172 H17F 109.5
H17D C172 H17F 109.5
H17E C172 H17F 109.5
O38 C180 O39 121.2(18)
O38 C180 C181 121.0(14)
O39 C180 C181 117.8(18)
N13 C173 H17G 109.5
N13 C173 H17H 109.5
H17G C173 H17H 109.5
N13 C173 H17I 109.5
H17G C173 H17I 109.5
H17H C173 H17I 109.5
C180 C181 H18D 109.5
C180 C181 H18E 109.5
H18D C181 H18E 109.5
C180 C181 H18F 109.5
H18D C181 H18F 109.5
H18E C181 H18F 109.5
O46 C174 N13 121.4(11)
O46 C174 C175 121.5(11)
N13 C174 C175 117.1(10)
C174 C175 H17J 109.5
C174 C175 H17K 109.5
H17J C175 H17K 109.5
C174 C175 H17L 109.5
H17J C175 H17L 109.5
H17K C175 H17L 109.5
N14 C176 C17A 43.7(15)
N14 C177 N14A 42.4(16)
N14A C179 C178 34.7(16)
O48 C182 O49 126.5(19)
O48 C182 C183 117.7(17)
O49 C182 C183 115.9(17)
N7 C150 C149 102(4)
N7 C150 O45 125(5)
C149 C150 O45 133(5)
C150 N7 C148 137(4)
C150 N7 C151 108(3)
C148 N7 C151 115(2)
C148 N7A C15A 121(3)
C148 N7A C149 139(3)
C15A N7A C149 100(2)
C151 C15A N7A 112(2)
C151 C15A O45 127(2)
N7A C15A O45 120(2)
C178 N14 C177 118(2)
C178 N14 C176 113.2(17)
C177 N14 C176 127.8(19)
O47 C178 N14 118.0(19)
O47 C178 C179 125.2(17)
N14 C178 C179 116.8(17)
C179 N14A C17A 115(3)
C179 N14A C177 133(3)
C17A N14A C177 113(3)
O47 C17A N14A 116(4)
O47 C17A C176 135(3)
N14A C17A C176 109(3)
O50 C184 O51 122.0(18)
O50 C184 C185 120.0(17)
O51 C184 C185 118.0(17)

loop_
_geom_bond_atom_site_label_1
_geom_bond_atom_site_label_2
_geom_bond_distance
Dy1 O32 2.297(5)
Dy1 O37 2.387(5)
Dy1 O36 2.397(5)
Dy1 O35 2.403(5)
Dy1 O13 2.524(5)
Dy1 O15 2.569(5)
Dy1 O16 2.598(5)
Dy1 O21 2.635(5)
Dy1 O18 2.713(5)
Dy1 O19 2.716(5)
Dy2 O33 2.298(6)
Dy2 O34 2.314(6)
Dy2 O26 2.385(6)
Dy2 O18 2.393(5)
Dy2 O19 2.396(5)
Dy2 O29 2.395(5)
Dy2 O27 2.451(7)
Dy2 O28 2.498(7)
Ni1 O2 2.030(5)
Ni1 O37 2.046(5)
Ni1 O13 2.081(5)
Ni1 O1 2.099(5)
Ni1 S1 2.3619(19)
Ni1 Cl1 2.4574(19)
Ni2 O22 2.034(5)
Ni2 O3 2.042(5)
Ni2 O2 2.049(5)
Ni2 N1 2.077(7)
Ni2 O14 2.085(5)
Ni2 S2 2.468(2)
Ni3 O3 2.013(5)
Ni3 O23 2.038(5)
Ni3 O4 2.043(5)
Ni3 N2 2.069(7)
Ni3 O14 2.099(5)
Ni3 S3 2.481(2)
Ni4 O35 2.051(5)
Ni4 O4 2.051(5)
Ni4 O15 2.068(5)
Ni4 O1 2.086(5)
Ni4 S4 2.359(2)
Ni4 Cl2 2.430(2)
Ni5 O6 2.039(6)
Ni5 O35 2.053(5)
Ni5 O16 2.063(6)
Ni5 O5 2.084(5)
Ni5 S5 2.361(2)
Ni5 Cl2 2.424(2)
Ni6 O7 2.024(6)
Ni6 O24 2.033(8)
Ni6 O6 2.048(7)
Ni6 N3 2.072(8)
Ni6 O17 2.097(6)
Ni6 S6 2.457(2)
Ni7 O7 2.001(6)
Ni7 O26 2.025(6)
Ni7 O25 2.032(7)
Ni7 O8 2.054(6)
Ni7 O17 2.103(6)
Ni7 S7 2.453(2)
Ni8 O5 2.054(6)
Ni8 O36 2.073(5)
Ni8 O8 2.081(6)
Ni8 O34 2.115(6)
Ni8 O18 2.109(5)
Ni8 S8 2.367(2)
Ni9 O36 2.056(5)
Ni9 O10 2.058(5)
Ni9 O19 2.094(5)
Ni9 O9 2.097(5)
Ni9 O34 2.128(6)
Ni9 S9 2.3654(19)
Ni10 O11 1.999(5)
Ni10 O30 2.018(5)
Ni10 O10 2.059(5)
Ni10 O29 2.073(5)
Ni10 O20 2.114(5)
Ni10 S10 2.476(2)
Ni11 O11 2.013(5)
Ni11 O31 2.055(5)
Ni11 O12 2.060(5)
Ni11 N4 2.081(6)
Ni11 O20 2.112(5)
Ni11 S11 2.4706(19)
Ni12 O12 2.051(5)
Ni12 O37 2.064(5)
Ni12 O21 2.081(5)
Ni12 O9 2.089(5)
Ni12 S12 2.3530(19)
Ni12 Cl1 2.4293(19)
Ni12 Na1 3.481(5)
Cl1 Na1 2.622(5)
Cl2 Na2 2.762(8)
S1 C12 1.780(7)
S1 C6 1.780(7)
S2 C22 1.780(8)
S2 C16 1.786(7)
S3 C26 1.791(9)
S3 C32 1.793(8)
S4 C2 1.769(9)
S4 C36 1.787(8)
S5 C46 1.786(10)
S5 C52 1.789(9)
S6 C56 1.780(12)
S6 C62 1.789(9)
S7 C72 1.774(10)
S7 C66 1.786(9)
S8 C42 1.774(9)
S8 C76 1.799(9)
S9 C92 1.776(7)
S9 C86 1.785(8)
S10 C102 1.770(7)
S10 C96 1.782(8)
S11 C106 1.793(7)
S11 C112 1.797(8)
S12 C82 1.783(8)
S12 C116 1.784(8)
Na1 O21 2.405(7)
Na1 N4 2.492(7)
Na1 O13 2.531(7)
Na1 N1 2.587(8)
Na2 N3 2.383(10)
Na2 O15 2.506(7)
Na2 N2 2.488(9)
Na2 O16 2.581(8)
O1 C1 1.346(9)
O2 C11 1.334(9)
O3 C21 1.322(9)
O4 C31 1.325(9)
O5 C41 1.332(10)
O6 C51 1.342(10)
O7 C61 1.323(10)
O8 C71 1.342(10)
O9 C81 1.310(9)
O10 C91 1.336(8)
O11 C101 1.327(8)
O12 C111 1.324(8)
O13 C121 1.284(8)
O14 C121 1.276(9)
O15 C121 1.296(9)
O16 C122 1.277(10)
O17 C122 1.289(10)
O18 C122 1.283(9)
O19 C123 1.300(8)
O20 C123 1.270(8)
O21 C123 1.277(8)
O22 C124 1.269(10)
O23 C124 1.249(10)
O24 C126 1.264(13)
O25 C126 1.268(12)
O26 C128 1.325(12)
O27 C128 1.250(12)
O28 C130 1.248(11)
O29 C130 1.308(11)
O30 C132 1.265(10)
O31 C132 1.241(10)
O32 C134 1.225(11)
O33 C134 1.306(12)
O34 H34 0.8872
O35 H35A 0.8630
O36 H36A 0.8384
O37 H37A 0.8574
O38 C180 1.205(12)
O39 C180 1.284(17)
O40 C154 1.233(12)
O41 C158 1.30(2)
O42 C162 1.299(16)
O43 C166 1.289(19)
O44 C170 1.25(3)
O45 C150 1.33(5)
O45 C15A 1.52(4)
O46 C174 1.220(14)
O47 C17A 1.13(4)
O47 C178 1.29(2)
O48 C182 1.253(16)
N1 C136 1.460(12)
N1 C137 1.467(13)
N2 C139 1.453(12)
N2 C138 1.507(14)
N3 C141 1.497(17)
N3 C140 1.508(18)
N4 C142 1.483(11)
N4 C143 1.494(11)
N5 C145 1.13(2)
N6 C147 1.12(3)
N8 C154 1.337(13)
N8 C152 1.461(15)
N8 C153 1.445(17)
N9 C158 1.29(2)
N9 C157 1.41(2)
N9 C156 1.58(3)
N10 C162 1.352(14)
N10 C160 1.470(16)
N10 C161 1.470(16)
N11 C166 1.405(17)
N11 C165 1.492(18)
N11 C164 1.517(18)
N12 C170 1.29(3)
N12 C169 1.45(3)
N12 C168 1.50(3)
N13 C174 1.354(14)
N13 C173 1.427(16)
N13 C172 1.472(16)
C1 C2 1.425(10)
C1 C6 1.411(11)
C2 C3 1.392(12)
C3 C4 1.377(14)
C3 H3 0.9500
C4 C5 1.394(12)
C4 C7 1.548(13)
C5 C6 1.388(10)
C5 H5 0.9500
C7 C8 1.504(17)
C7 C9 1.546(19)
C7 C10 1.55(2)
C8 H8A 0.9800
C8 H8B 0.9800
C8 H8C 0.9800
C9 H9A 0.9800
C9 H9B 0.9800
C9 H9C 0.9800
C10 H10A 0.9800
C10 H10B 0.9800
C10 H10C 0.9800
C11 C16 1.407(10)
C11 C12 1.418(10)
C12 C13 1.403(10)
C13 C14 1.412(11)
C13 H13 0.9500
C14 C15 1.388(11)
C14 C17 1.530(11)
C15 C16 1.397(10)
C15 H15 0.9500
C17 C18 1.521(12)
C17 C19 1.539(14)
C17 C20 1.546(13)
C18 H18A 0.9800
C18 H18B 0.9800
C18 H18C 0.9800
C19 H19A 0.9800
C19 H19B 0.9800
C19 H19C 0.9800
C20 H20A 0.9800
C20 H20B 0.9800
C20 H20C 0.9800
C21 C26 1.400(11)
C21 C22 1.398(11)
C22 C23 1.408(11)
C23 C24 1.390(12)
C23 H23 0.9500
C24 C25 1.403(13)
C24 C27 1.537(11)
C25 C26 1.394(12)
C25 H25 0.9500
C27 C28 1.481(15)
C27 C30 1.511(16)
C27 C29 1.542(18)
C28 H28A 0.9800
C28 H28B 0.9800
C28 H28C 0.9800
C29 H29A 0.9800
C29 H29B 0.9800
C29 H29C 0.9800
C30 H30A 0.9800
C30 H30B 0.9800
C30 H30C 0.9800
C31 C32 1.422(11)
C31 C36 1.424(11)
C32 C33 1.403(11)
C33 C34 1.395(13)
C33 H33 0.9500
C34 C35 1.415(13)
C34 C37 1.527(13)
C35 C36 1.378(12)
C35 H35 0.9500
C37 C40 1.509(18)
C37 C39 1.520(18)
C37 C38 1.573(18)
C38 H38A 0.9800
C38 H38B 0.9800
C38 H38C 0.9800
C39 H39A 0.9800
C39 H39B 0.9800
C39 H39C 0.9800
C40 H40A 0.9800
C40 H40B 0.9800
C40 H40C 0.9800
C41 C46 1.409(13)
C41 C42 1.431(12)
C42 C43 1.386(12)
C43 C44 1.399(14)
C43 H43 0.9500
C44 C45 1.426(14)
C44 C47 1.528(15)
C45 C46 1.396(13)
C45 H45 0.9500
C47 C48 1.50(2)
C47 C49 1.526(19)
C47 C50 1.53(2)
C48 H48A 0.9800
C48 H48B 0.9800
C48 H48C 0.9800
C49 H49A 0.9800
C49 H49B 0.9800
C49 H49C 0.9800
C50 H50A 0.9800
C50 H50B 0.9800
C50 H50C 0.9800
C51 C56 1.402(12)
C51 C52 1.404(15)
C52 C53 1.425(12)
C53 C54 1.387(14)
C53 H53 0.9500
C54 C55 1.372(17)
C54 C57 1.539(14)
C55 C56 1.415(13)
C55 H55 0.9500
C57 C59 1.49(3)
C57 C60 1.50(2)
C57 C58 1.52(2)
C58 H58A 0.9800
C58 H58B 0.9800
C58 H58C 0.9800
C59 H59A 0.9800
C59 H59B 0.9800
C59 H59C 0.9800
C60 H60A 0.9800
C60 H60B 0.9800
C60 H60C 0.9800
C61 C66 1.397(13)
C61 C62 1.421(12)
C62 C63 1.375(12)
C63 C64 1.414(14)
C63 H63 0.9500
C64 C65 1.385(13)
C64 C67 1.575(13)
C65 C66 1.399(11)
C65 H65 0.9500
C67 C69 1.43(2)
C67 C68 1.49(2)
C67 C70 1.64(2)
C68 H68A 0.9800
C68 H68B 0.9800
C68 H68C 0.9800
C69 H69A 0.9800
C69 H69B 0.9800
C69 H69C 0.9800
C70 H70A 0.9800
C70 H70B 0.9800
C70 H70C 0.9800
C71 C72 1.410(13)
C71 C76 1.414(13)
C72 C73 1.394(13)
C73 C74 1.398(15)
C73 H73 0.9500
C74 C75 1.390(14)
C74 C77 1.537(13)
C75 C76 1.384(12)
C75 H75 0.9500
C77 C80 1.511(19)
C77 C78 1.515(17)
C77 C79 1.553(15)
C78 H78A 0.9800
C78 H78B 0.9800
C78 H78C 0.9800
C79 H79A 0.9800
C79 H79B 0.9800
C79 H79C 0.9800
C80 H80A 0.9800
C80 H80B 0.9800
C80 H80C 0.9800
C81 C82 1.427(10)
C81 C86 1.429(10)
C82 C83 1.361(12)
C83 C84 1.416(13)
C83 H83 0.9500
C84 C85 1.393(14)
C84 C87 1.533(13)
C85 C86 1.387(11)
C85 H85 0.9500
C87 C88 1.495(16)
C87 C90 1.505(16)
C87 C89 1.59(2)
C88 H88A 0.9800
C88 H88B 0.9800
C88 H88C 0.9800
C89 H89A 0.9800
C89 H89B 0.9800
C89 H89C 0.9800
C90 H90A 0.9800
C90 H90B 0.9800
C90 H90C 0.9800
C91 C96 1.410(10)
C91 C92 1.430(10)
C92 C93 1.388(10)
C93 C94 1.411(12)
C93 H93 0.9500
C94 C95 1.388(12)
C94 C97 1.539(10)
C95 C96 1.390(10)
C95 H95 0.9500
C97 C98 1.528(14)
C97 C99 1.539(14)
C97 C100 1.561(15)
C98 H98A 0.9800
C98 H98B 0.9800
C98 H98C 0.9800
C99 H99A 0.9800
C99 H99B 0.9800
C99 H99C 0.9800
C100 H10D 0.9800
C100 H10E 0.9800
C100 H10F 0.9800
C101 C106 1.400(10)
C101 C102 1.407(10)
C102 C103 1.398(10)
C103 C104 1.385(12)
C103 H103 0.9500
C104 C105 1.424(12)
C104 C107 1.538(11)
C105 C106 1.379(11)
C105 H105 0.9500
C107 C108 1.492(15)
C107 C109 1.503(18)
C107 C110 1.56(2)
C108 H10G 0.9800
C108 H10H 0.9800
C108 H10I 0.9800
C109 H10J 0.9800
C109 H10K 0.9800
C109 H10L 0.9800
C110 H11A 0.9800
C110 H11B 0.9800
C110 H11C 0.9800
C111 C112 1.410(10)
C111 C116 1.423(10)
C112 C113 1.388(10)
C113 C114 1.384(12)
C113 H113 0.9500
C114 C115 1.418(12)
C114 C117 1.551(11)
C115 C116 1.389(10)
C115 H115 0.9500
C117 C120 1.523(16)
C117 C119 1.530(18)
C117 C118 1.539(16)
C118 H11D 0.9800
C118 H11E 0.9800
C118 H11F 0.9800
C119 H11G 0.9800
C119 H11H 0.9800
C119 H11I 0.9800
C120 H12A 0.9800
C120 H12B 0.9800
C120 H12C 0.9800
C124 C125 1.494(11)
C125 H12D 0.9800
C125 H12E 0.9800
C125 H12F 0.9800
C126 C127 1.522(16)
C127 H12G 0.9800
C127 H12H 0.9800
C127 H12I 0.9800
C128 C129 1.517(14)
C129 H12J 0.9800
C129 H12K 0.9800
C129 H12L 0.9800
C130 C131 1.469(15)
C131 H13A 0.9800
C131 H13B 0.9800
C131 H13C 0.9800
C132 C133 1.504(11)
C133 H13D 0.9800
C133 H13E 0.9800
C133 H13F 0.9800
C134 C135 1.495(14)
C135 H13G 0.9800
C135 H13H 0.9800
C135 H13I 0.9800
C137 H13J 0.9800
C137 H13K 0.9800
C137 H13L 0.9800
C139 H13M 0.9800
C139 H13N 0.9800
C139 H13O 0.9800
C143 H14D 0.9800
C143 H14E 0.9800
C143 H14F 0.9800
C144 C145 1.405(18)
C144 H14G 0.9800
C144 H14H 0.9800
C144 H14I 0.9800
C146 C147 1.45(2)
C146 H14J 0.9800
C146 H14K 0.9800
C146 H14L 0.9800
C148 N7A 1.35(3)
C148 N7 1.50(4)
C149 C150 1.33(6)
C149 N7A 1.52(3)
C151 C15A 1.40(3)
C151 N7 1.66(4)
C152 H15A 0.9800
C152 H15B 0.9800
C152 H15C 0.9800
C153 H15D 0.9800
C153 H15E 0.9800
C153 H15F 0.9800
C154 C155 1.506(14)
C155 H15G 0.9800
C155 H15H 0.9800
C155 H15I 0.9800
C156 H15J 0.9772
C156 H15K 0.9778
C156 H15L 0.9768
C157 H15M 0.9800
C157 H15N 0.9800
C157 H15O 0.9800
C158 C159 1.51(3)
C159 H15P 0.9800
C159 H15Q 0.9800
C159 H15R 0.9800
C162 C163 1.463(16)
C166 C167 1.520(19)
C168 H16S 0.9800
C168 H16T 0.9800
C168 H16U 0.9800
C169 H16V 0.9800
C169 H16W 0.9800
C169 H16$ 0.9800
C170 C171 1.47(3)
C171 H17A 0.9800
C171 H17B 0.9800
C171 H17C 0.9800
C172 H17D 0.9800
C172 H17E 0.9800
C172 H17F 0.9800
C180 C181 1.473(15)
C173 H17G 0.9800
C173 H17H 0.9800
C173 H17I 0.9800
C181 H18D 0.9800
C181 H18E 0.9800
C181 H18F 0.9800
C174 C175 1.514(17)
C175 H17J 0.9800
C175 H17K 0.9800
C175 H17L 0.9800
C176 N14 1.49(3)
C176 C17A 1.67(4)
C177 N14 1.44(3)
C177 N14A 1.63(4)
C179 N14A 1.42(4)
C179 C178 1.58(2)
O49 C182 1.284(17)
C182 C183 1.526(17)
C150 N7 1.30(7)
N7A C15A 1.42(5)
N14 C178 1.39(3)
N14A C17A 1.45(6)
C184 O50 1.269(17)
C184 O51 1.281(16)
C184 C185 1.498(17)

loop_
_platon_squeeze_void_nr
_platon_squeeze_void_average_x
_platon_squeeze_void_average_y
_platon_squeeze_void_average_z
_platon_squeeze_void_volume
_platon_squeeze_void_count_electrons
1 0.386 0.188 0.639 530.9 28.5
2 0.386 0.311 0.139 530.9 26.0
3 0.614 0.688 0.861 530.9 32.3
4 0.614 0.811 0.361 530.8 30.4
5 0.827 0.099 0.301 23.2 0.7
6 0.828 0.401 0.801 23.2 0.4
7 0.602 0.122 0.500 7.0 0.0
8 0.758 0.168 0.334 6.8 0.5
9 0.759 0.333 0.833 6.9 0.5
10 0.602 0.378 0.000 6.9 -0.2
